data_4131336
loop_
_publ_author_name
'Elool Dov, Neta'
'Shankar, Sreejith'
'Cohen, Dana'
'Bendikov, Tatyana'
'Rechav, Katya'
'Shimon, Linda J. W.'
'Lahav, Michal'
'van der Boom, Milko E.'

_publ_section_title
;
 Electrochromic Metallo-Organic Nanoscale Films: Fabrication, Color Range,
 and Devices.
;
_journal_issue 33
_journal_name_full 'Journal of the American Chemical Society'
_journal_page_first 11471
_journal_page_last 11481
_journal_paper_doi 10.1021/jacs.7b04217
_journal_volume 139
_journal_year 2017
_chemical_formula_moiety 'C54 H45 Fe N9, 2(F6 P)'
_chemical_formula_sum 'C54 H45 F12 Fe N9 P2'
_chemical_formula_weight 1165.78
_space_group_crystal_system triclinic
_space_group_IT_number 2
_space_group_name_Hall '-P 1'
_space_group_name_H-M_alt 'P -1'
_atom_sites_solution_hydrogens geom
_audit_creation_method SHELXL-2013
_cell_angle_alpha 74.223(10)
_cell_angle_beta 77.054(10)
_cell_angle_gamma 79.381(11)
_cell_formula_units_Z 4
_cell_length_a 15.2797(11)
_cell_length_b 21.3748(15)
_cell_length_c 21.7718(15)
_cell_measurement_reflns_used 3462
_cell_measurement_temperature 100(2)
_cell_measurement_theta_max 27.5
_cell_measurement_theta_min 2.4
_cell_volume 6610.9(9)
_computing_cell_refinement 'Crystal Clear (Rigaku 2015)'
_computing_data_collection 'Crystal Clear (Rigaku 2015)'
_computing_data_reduction 'Crystal Clear (Rigaku 2015)'
_computing_structure_refinement 'SHELXL-2013 (Sheldrick, 2013)'
_computing_structure_solution 'SHELXT-2013 (Sheldrick, 2013)'
_diffrn_ambient_temperature 100(2)
_diffrn_measured_fraction_theta_full 0.573
_diffrn_measured_fraction_theta_max 0.991
_diffrn_measurement_device_type 'Rigaku XtaLab'
_diffrn_measurement_method 'omega scans'
_diffrn_radiation_type MoK\a
_diffrn_radiation_wavelength 0.71073
_diffrn_reflns_av_R_equivalents 0.1349
_diffrn_reflns_av_unetI/netI 0.0998
_diffrn_reflns_Laue_measured_fraction_full 0.573
_diffrn_reflns_Laue_measured_fraction_max 0.991
_diffrn_reflns_limit_h_max 15
_diffrn_reflns_limit_h_min -15
_diffrn_reflns_limit_k_max 21
_diffrn_reflns_limit_k_min -21
_diffrn_reflns_limit_l_max 21
_diffrn_reflns_limit_l_min -21
_diffrn_reflns_number 55317
_diffrn_reflns_point_group_measured_fraction_full 0.573
_diffrn_reflns_point_group_measured_fraction_max 0.991
_diffrn_reflns_theta_full 25.242
_diffrn_reflns_theta_max 20.816
_diffrn_reflns_theta_min 2.421
_diffrn_source MX003
_exptl_absorpt_coefficient_mu 0.348
_exptl_absorpt_correction_T_max 0.99
_exptl_absorpt_correction_T_min 0.92
_exptl_absorpt_correction_type multi-scan
_exptl_absorpt_process_details Requad
_exptl_crystal_colour purple
_exptl_crystal_density_diffrn 1.171
_exptl_crystal_description plate
_exptl_crystal_F_000 2384
_exptl_crystal_size_max 0.300
_exptl_crystal_size_mid 0.200
_exptl_crystal_size_min 0.010
_platon_squeeze_details
;
;
_refine_diff_density_max 1.291
_refine_diff_density_min -0.314
_refine_diff_density_rms 0.074
_refine_ls_extinction_method none
_refine_ls_goodness_of_fit_ref 0.937
_refine_ls_hydrogen_treatment constr
_refine_ls_matrix_type full
_refine_ls_number_parameters 1546
_refine_ls_number_reflns 13716
_refine_ls_number_restraints 208
_refine_ls_restrained_S_all 0.934
_refine_ls_R_factor_all 0.1296
_refine_ls_R_factor_gt 0.0776
_refine_ls_shift/su_max 0.004
_refine_ls_shift/su_mean 0.000
_refine_ls_structure_factor_coef Fsqd
_refine_ls_weighting_details 'w=1/[\s^2^(Fo^2^)+(0.1362P)^2^] where P=(Fo^2^+2Fc^2^)/3'
_refine_ls_weighting_scheme calc
_refine_ls_wR_factor_gt 0.1985
_refine_ls_wR_factor_ref 0.2301
_reflns_Friedel_coverage 0.000
_reflns_number_gt 7471
_reflns_number_total 13716
_reflns_threshold_expression 'I > 2\s(I)'
_cod_data_source_file ja7b04217_si_002.cif
_cod_data_source_block complex1
_cod_database_code 4131336
_shelx_space_group_comment
;
The symmetry employed for this shelxl refinement is uniquely defined
by the following loop, which should always be used as a source of
symmetry information in preference to the above space-group names.
They are only intended as comments.
;
_shelx_estimated_absorpt_t_min 0.903
_shelx_estimated_absorpt_t_max 0.997
_shelxl_version_number 2013-4

loop_
_space_group_symop_operation_xyz
'x, y, z'
'-x, -y, -z'

loop_
_atom_site_label
_atom_site_type_symbol
_atom_site_fract_x
_atom_site_fract_y
_atom_site_fract_z
_atom_site_U_iso_or_equiv
_atom_site_adp_type
_atom_site_occupancy
_atom_site_site_symmetry_order
_atom_site_calc_flag
_atom_site_refinement_flags_posn
_atom_site_refinement_flags_adp
_atom_site_refinement_flags_occupancy
_atom_site_disorder_assembly
_atom_site_disorder_group
Fe1 Fe 0.20534(6) 0.61865(5) 0.10751(5) 0.0514(3) Uani 1 1 d . . . . .
N1 N 0.0786(4) 0.6479(3) 0.1414(3) 0.0544(16) Uani 1 1 d . . . . .
C1 C 0.0037(5) 0.6322(4) 0.1291(4) 0.066(2) Uani 1 1 d . . . . .
H1 H 0.0117 0.5990 0.1061 0.080 Uiso 1 1 calc R U . . .
C2 C -0.0818(5) 0.6602(5) 0.1470(4) 0.073(2) Uani 1 1 d . . . . .
H2 H -0.1311 0.6475 0.1353 0.088 Uiso 1 1 calc R U . . .
C3 C -0.0975(5) 0.7073(4) 0.1825(4) 0.063(2) Uani 1 1 d . . . . .
C4 C -0.0215(5) 0.7245(4) 0.1967(3) 0.055(2) Uani 1 1 d . . . . .
H4 H -0.0285 0.7567 0.2207 0.066 Uiso 1 1 calc R U . . .
C5 C 0.0639(5) 0.6943(4) 0.1754(3) 0.055(2) Uani 1 1 d . . . . .
C6 C 0.1497(5) 0.7104(4) 0.1852(3) 0.0525(19) Uani 1 1 d . . . . .
C7 C 0.1514(5) 0.7529(4) 0.2223(4) 0.060(2) Uani 1 1 d . . . . .
H7 H 0.0964 0.7736 0.2427 0.072 Uiso 1 1 calc R U . . .
C8 C 0.2345(5) 0.7656(4) 0.2299(3) 0.059(2) Uani 1 1 d . . . . .
C9 C 0.3131(5) 0.7326(4) 0.1993(4) 0.061(2) Uani 1 1 d . . . . .
H9 H 0.3709 0.7397 0.2032 0.073 Uiso 1 1 calc R U . . .
C10 C 0.3067(5) 0.6899(4) 0.1636(4) 0.060(2) Uani 1 1 d . . . . .
H10 H 0.3607 0.6681 0.1433 0.072 Uiso 1 1 calc R U . . .
N2 N 0.2252(4) 0.6780(3) 0.1565(3) 0.0504(15) Uani 1 1 d . . . . .
C11 C -0.1906(6) 0.7379(5) 0.2017(4) 0.084(3) Uani 1 1 d . . . . .
H11 H -0.2359 0.7263 0.1849 0.101 Uiso 1 1 calc R U . . .
C12 C -0.2174(6) 0.7769(5) 0.2370(5) 0.085(3) Uani 1 1 d . . . . .
H12 H -0.1724 0.7898 0.2531 0.102 Uiso 1 1 calc R U . . .
C13 C -0.3153(7) 0.8065(5) 0.2572(6) 0.095(3) Uani 1 1 d . . . . .
C14 C -0.3847(8) 0.7951(6) 0.2311(7) 0.123(4) Uani 1 1 d . . . . .
H14 H -0.3738 0.7694 0.2001 0.148 Uiso 1 1 calc R U . . .
C15 C -0.4751(8) 0.8253(7) 0.2548(10) 0.172(7) Uani 1 1 d . . . . .
H15 H -0.5244 0.8165 0.2398 0.206 Uiso 1 1 calc R U . . .
N3 N -0.4930(8) 0.8621(6) 0.2936(8) 0.160(5) Uani 1 1 d . . . . .
C16 C -0.4226(9) 0.8698(6) 0.3165(6) 0.124(4) Uani 1 1 d . . . . .
H16 H -0.4354 0.8952 0.3478 0.149 Uiso 1 1 calc R U . . .
C17 C -0.3335(7) 0.8447(6) 0.2994(6) 0.106(4) Uani 1 1 d . . . . .
H17 H -0.2869 0.8540 0.3167 0.127 Uiso 1 1 calc R U . . .
C18 C 0.2423(6) 0.8152(4) 0.2653(4) 0.078(3) Uani 1 1 d . . . . .
H18A H 0.2580 0.8558 0.2338 0.117 Uiso 1 1 calc R U . . .
H18B H 0.2896 0.7977 0.2916 0.117 Uiso 1 1 calc R U . . .
H18C H 0.1843 0.8244 0.2936 0.117 Uiso 1 1 calc R U . . .
N4 N 0.1920(4) 0.6896(4) 0.0293(3) 0.0619(18) Uani 1 1 d . . . . .
C20 C 0.2005(5) 0.7527(5) 0.0206(4) 0.066(2) Uani 1 1 d . . . . .
H20 H 0.2204 0.7647 0.0536 0.079 Uiso 1 1 calc R U . . .
C21 C 0.1827(6) 0.8016(5) -0.0328(4) 0.074(2) Uani 1 1 d . . . . .
H21 H 0.1892 0.8457 -0.0358 0.089 Uiso 1 1 calc R U . . .
C22 C 0.1555(6) 0.7855(5) -0.0815(4) 0.073(2) Uani 1 1 d . . . . .
C23 C 0.1488(5) 0.7193(5) -0.0761(4) 0.070(2) Uani 1 1 d . . . . .
H23 H 0.1325 0.7062 -0.1099 0.084 Uiso 1 1 calc R U . . .
C24 C 0.1671(5) 0.6734(5) -0.0193(4) 0.060(2) Uani 1 1 d . . . . .
C25 C 0.1609(5) 0.6024(5) -0.0065(4) 0.060(2) Uani 1 1 d . . . . .
C26 C 0.1411(5) 0.5724(5) -0.0500(4) 0.059(2) Uani 1 1 d . . . . .
H26 H 0.1333 0.5976 -0.0922 0.071 Uiso 1 1 calc R U . . .
C27 C 0.1326(5) 0.5072(5) -0.0330(4) 0.060(2) Uani 1 1 d . . . . .
C28 C 0.1436(5) 0.4724(4) 0.0293(4) 0.058(2) Uani 1 1 d . . . . .
H28 H 0.1359 0.4273 0.0431 0.069 Uiso 1 1 calc R U . . .
C29 C 0.1656(5) 0.5022(5) 0.0718(4) 0.061(2) Uani 1 1 d . . . . .
H29 H 0.1749 0.4771 0.1137 0.073 Uiso 1 1 calc R U . . .
N5 N 0.1740(4) 0.5667(3) 0.0544(3) 0.0528(16) Uani 1 1 d . . . . .
C30 C 0.1364(6) 0.8371(5) -0.1409(5) 0.087(3) Uani 1 1 d . . . . .
H30 H 0.1459 0.8803 -0.1427 0.104 Uiso 1 1 calc R U . . .
C31 C 0.1080(6) 0.8293(5) -0.1907(5) 0.082(3) Uani 1 1 d . . . . .
H31 H 0.0982 0.7865 -0.1902 0.098 Uiso 1 1 calc R U . . .
C32 C 0.0905(6) 0.8829(5) -0.2475(4) 0.075(2) Uani 1 1 d . . . . .
C33 C 0.0933(7) 0.9489(5) -0.2520(5) 0.095(3) Uani 1 1 d . . . . .
H33 H 0.1028 0.9625 -0.2162 0.114 Uiso 1 1 calc R U . . .
C34 C 0.0820(7) 0.9934(5) -0.3086(5) 0.101(3) Uani 1 1 d . . . . .
H34 H 0.0821 1.0383 -0.3100 0.122 Uiso 1 1 calc R U . . .
N6 N 0.0708(5) 0.9794(4) -0.3627(3) 0.076(2) Uani 1 1 d . . . . .
C36 C 0.0673(5) 0.9152(5) -0.3559(4) 0.063(2) Uani 1 1 d . . . . .
H36 H 0.0567 0.9032 -0.3922 0.076 Uiso 1 1 calc R U . . .
C37 C 0.0773(5) 0.8663(4) -0.3024(4) 0.063(2) Uani 1 1 d . . . . .
H37 H 0.0754 0.8220 -0.3021 0.076 Uiso 1 1 calc R U . . .
C38 C 0.1125(6) 0.4730(5) -0.0806(5) 0.090(3) Uani 1 1 d . . . . .
H38A H 0.1634 0.4736 -0.1172 0.135 Uiso 1 1 calc R U . . .
H38B H 0.0573 0.4959 -0.0966 0.135 Uiso 1 1 calc R U . . .
H38C H 0.1039 0.4274 -0.0584 0.135 Uiso 1 1 calc R U . . .
N7 N 0.2237(4) 0.5412(3) 0.1790(3) 0.0570(17) Uani 1 1 d . . . . .
C39 C 0.1594(5) 0.5159(5) 0.2285(4) 0.066(2) Uani 1 1 d . . . . .
H39 H 0.1001 0.5395 0.2321 0.079 Uiso 1 1 calc R U . . .
C40 C 0.1741(6) 0.4588(5) 0.2735(4) 0.072(2) Uani 1 1 d . . . . .
H40 H 0.1261 0.4437 0.3074 0.086 Uiso 1 1 calc R U . . .
C41 C 0.2587(7) 0.4232(5) 0.2696(5) 0.087(2) Uani 1 1 d . . . . .
C42 C 0.3284(6) 0.4485(5) 0.2177(4) 0.068(2) Uani 1 1 d . . . . .
H42 H 0.3877 0.4250 0.2130 0.082 Uiso 1 1 calc R U . . .
C43 C 0.3085(5) 0.5069(4) 0.1747(4) 0.0525(19) Uani 1 1 d . . . . .
C44 C 0.3735(5) 0.5374(4) 0.1183(3) 0.0500(19) Uani 1 1 d . . . . .
C45 C 0.4652(5) 0.5137(4) 0.1056(4) 0.057(2) Uani 1 1 d . . . . .
H45 H 0.4893 0.4752 0.1338 0.068 Uiso 1 1 calc R U . . .
C46 C 0.5215(5) 0.5464(4) 0.0516(4) 0.058(2) Uani 1 1 d . . . . .
C47 C 0.4833(5) 0.6018(4) 0.0116(4) 0.060(2) Uani 1 1 d . . . . .
H47 H 0.5202 0.6250 -0.0256 0.072 Uiso 1 1 calc R U . . .
C48 C 0.3906(5) 0.6239(4) 0.0258(4) 0.060(2) Uani 1 1 d . . . . .
H48 H 0.3651 0.6616 -0.0025 0.072 Uiso 1 1 calc R U . . .
N8 N 0.3363(4) 0.5923(3) 0.0793(3) 0.0482(15) Uani 1 1 d . . . . .
C49 C 0.2706(7) 0.3611(5) 0.3189(5) 0.087(2) Uani 1 1 d . . . . .
H49 H 0.2192 0.3491 0.3510 0.105 Uiso 1 1 calc R U . . .
C50 C 0.3415(7) 0.3236(5) 0.3219(5) 0.089(2) Uani 1 1 d . . . . .
H50 H 0.3927 0.3342 0.2890 0.107 Uiso 1 1 calc R U . . .
C51 C 0.3525(8) 0.2604(6) 0.3757(5) 0.089(2) Uani 1 1 d . . . . .
C52 C 0.2889(6) 0.2422(5) 0.4303(6) 0.091(3) Uani 1 1 d . . . . .
H52 H 0.2321 0.2687 0.4369 0.109 Uiso 1 1 calc R U . . .
C53 C 0.3096(7) 0.1817(6) 0.4782(4) 0.083(3) Uani 1 1 d . . . . .
H53 H 0.2654 0.1692 0.5159 0.099 Uiso 1 1 calc R U . . .
N9 N 0.3878(6) 0.1436(4) 0.4708(4) 0.077(2) Uani 1 1 d . . . . .
C55 C 0.4465(7) 0.1636(5) 0.4162(5) 0.084(3) Uani 1 1 d . . . . .
H55 H 0.5023 0.1362 0.4087 0.101 Uiso 1 1 calc R U . . .
C56 C 0.4316(8) 0.2214(5) 0.3699(5) 0.090(3) Uani 1 1 d . . . . .
H56 H 0.4782 0.2335 0.3336 0.108 Uiso 1 1 calc R U . . .
C57 C 0.6223(5) 0.5246(5) 0.0365(4) 0.072(3) Uani 1 1 d . . . . .
H57A H 0.6438 0.5371 -0.0106 0.108 Uiso 1 1 calc R U . . .
H57B H 0.6344 0.4769 0.0520 0.108 Uiso 1 1 calc R U . . .
H57C H 0.6540 0.5457 0.0582 0.108 Uiso 1 1 calc R U . . .
Fe2 Fe 0.74435(7) 0.21927(6) 0.50103(5) 0.0580(4) Uani 1 1 d . . . . .
N10 N 0.6151(4) 0.2459(3) 0.5334(3) 0.0626(18) Uani 1 1 d . . . . .
C58 C 0.5444(5) 0.2273(4) 0.5188(4) 0.073(2) Uani 1 1 d . . . . .
H58 H 0.5554 0.1970 0.4922 0.088 Uiso 1 1 calc R U . . .
C59 C 0.4560(6) 0.2511(4) 0.5416(4) 0.076(3) Uani 1 1 d . . . . .
H59 H 0.4078 0.2373 0.5298 0.091 Uiso 1 1 calc R U . . .
C60 C 0.4361(5) 0.2949(4) 0.5815(4) 0.069(2) Uani 1 1 d . . . . .
C61 C 0.5105(5) 0.3132(4) 0.5959(4) 0.063(2) Uani 1 1 d . . . . .
H61 H 0.5006 0.3433 0.6226 0.076 Uiso 1 1 calc R U . . .
C62 C 0.5986(5) 0.2891(4) 0.5725(4) 0.061(2) Uani 1 1 d . . . . .
C63 C 0.6805(5) 0.3064(4) 0.5844(4) 0.056(2) Uani 1 1 d . . . . .
C64 C 0.6797(5) 0.3494(4) 0.6220(4) 0.063(2) Uani 1 1 d . . . . .
H64 H 0.6239 0.3697 0.6419 0.076 Uiso 1 1 calc R U . . .
C65 C 0.7606(6) 0.3627(4) 0.6305(4) 0.062(2) Uani 1 1 d . . . . .
C66 C 0.8406(5) 0.3310(4) 0.6015(4) 0.068(2) Uani 1 1 d . . . . .
H66 H 0.8974 0.3385 0.6072 0.082 Uiso 1 1 calc R U . . .
C67 C 0.8369(5) 0.2891(4) 0.5650(4) 0.060(2) Uani 1 1 d . . . . .
H67 H 0.8921 0.2676 0.5457 0.072 Uiso 1 1 calc R U . . .
N11 N 0.7586(4) 0.2770(3) 0.5550(3) 0.0568(17) Uani 1 1 d . . . . .
C68 C 0.3423(5) 0.3193(4) 0.6025(4) 0.072(2) Uani 1 1 d . . . . .
H68 H 0.2976 0.3037 0.5884 0.087 Uiso 1 1 calc R U . . .
C69 C 0.3136(5) 0.3615(4) 0.6396(4) 0.067(2) Uani 1 1 d . . . . .
H69 H 0.3588 0.3755 0.6546 0.081 Uiso 1 1 calc R U . . .
C70 C 0.2188(5) 0.3892(4) 0.6603(4) 0.062(2) Uani 1 1 d . . . . .
C71 C 0.1987(5) 0.4329(4) 0.6982(4) 0.070(2) Uani 1 1 d . . . . .
H71 H 0.2452 0.4433 0.7147 0.083 Uiso 1 1 calc R U . . .
C72 C 0.1120(6) 0.4617(4) 0.7125(4) 0.076(2) Uani 1 1 d . . . . .
H72 H 0.1015 0.4940 0.7368 0.091 Uiso 1 1 calc R U . . .
N12 N 0.0407(4) 0.4481(4) 0.6952(4) 0.078(2) Uani 1 1 d . . . . .
C74 C 0.0592(6) 0.4032(5) 0.6615(5) 0.081(3) Uani 1 1 d . . . . .
H74 H 0.0098 0.3915 0.6492 0.097 Uiso 1 1 calc R U . . .
C75 C 0.1446(6) 0.3717(4) 0.6424(4) 0.074(2) Uani 1 1 d . . . . .
H75 H 0.1532 0.3395 0.6182 0.089 Uiso 1 1 calc R U . . .
C76 C 0.7639(6) 0.4093(4) 0.6716(4) 0.074(2) Uani 1 1 d . . . . .
H76A H 0.7029 0.4203 0.6954 0.111 Uiso 1 1 calc R U . . .
H76B H 0.7864 0.4495 0.6434 0.111 Uiso 1 1 calc R U . . .
H76C H 0.8045 0.3882 0.7026 0.111 Uiso 1 1 calc R U . . .
N13 N 0.7213(4) 0.1693(4) 0.4428(3) 0.0586(17) Uani 1 1 d . . . . .
N14 N 0.7385(4) 0.2909(4) 0.4230(3) 0.0648(18) Uani 1 1 d . . . . .
C77 C 0.7152(5) 0.1046(5) 0.4594(4) 0.062(2) Uani 1 1 d . . . . .
H77 H 0.7206 0.0801 0.5021 0.074 Uiso 1 1 calc R U . . .
C78 C 0.7009(5) 0.0727(4) 0.4144(4) 0.069(2) Uani 1 1 d . . . . .
H78 H 0.6981 0.0268 0.4266 0.083 Uiso 1 1 calc R U . . .
C79 C 0.6911(6) 0.1083(5) 0.3524(4) 0.071(2) Uani 1 1 d . . . . .
C80 C 0.6969(5) 0.1749(5) 0.3371(4) 0.067(2) Uani 1 1 d . . . . .
H80 H 0.6904 0.2007 0.2949 0.080 Uiso 1 1 calc R U . . .
C81 C 0.7121(5) 0.2043(4) 0.3825(3) 0.053(2) Uani 1 1 d . . . . .
C82 C 0.7220(5) 0.2732(4) 0.3704(4) 0.057(2) Uani 1 1 d . . . . .
C83 C 0.7182(5) 0.3176(5) 0.3129(4) 0.072(2) Uani 1 1 d . . . . .
H83 H 0.7076 0.3030 0.2781 0.086 Uiso 1 1 calc R U . . .
C84 C 0.7290(6) 0.3836(5) 0.3018(4) 0.076(3) Uani 1 1 d . . . . .
C85 C 0.7431(6) 0.4006(5) 0.3566(5) 0.080(3) Uani 1 1 d . . . . .
H85 H 0.7502 0.4446 0.3536 0.096 Uiso 1 1 calc R U . . .
C86 C 0.7468(6) 0.3540(5) 0.4155(5) 0.078(3) Uani 1 1 d . . . . .
H86 H 0.7556 0.3676 0.4516 0.094 Uiso 1 1 calc R U . . .
C87 C 0.6772(8) 0.0746(5) 0.3056(4) 0.096(3) Uani 1 1 d . . . . .
H87 H 0.6876 0.0280 0.3157 0.115 Uiso 1 1 calc R U . A 1
C88A C 0.6499(14) 0.1072(9) 0.2478(8) 0.070(5) Uani 0.600(18) 1 d D U P B 1
H88A H 0.6364 0.1536 0.2394 0.085 Uiso 0.600(18) 1 calc R U P B 1
C89A C 0.6401(15) 0.0744(7) 0.1969(7) 0.104(7) Uani 0.600(18) 1 d DG U P B 1
C90A C 0.6520(19) 0.0063(7) 0.2098(7) 0.181(16) Uani 0.600(18) 1 d DG U P B 1
H90A H 0.6719 -0.0191 0.2486 0.217 Uiso 0.600(18) 1 calc R U P B 1
C91A C 0.635(2) -0.0247(7) 0.1661(9) 0.225(19) Uani 0.600(18) 1 d DG U P B 1
H91A H 0.6432 -0.0712 0.1749 0.270 Uiso 0.600(18) 1 calc R U P B 1
N15A N 0.606(2) 0.0124(9) 0.1094(9) 0.202(14) Uani 0.600(18) 1 d DG . P B 1
C92A C 0.594(2) 0.0805(9) 0.0965(8) 0.194(13) Uani 0.600(18) 1 d DG . P B 1
H92A H 0.5742 0.1059 0.0577 0.233 Uiso 0.600(18) 1 calc R U P B 1
C93A C 0.6111(18) 0.1115(7) 0.1403(9) 0.173(14) Uani 0.600(18) 1 d DG . P B 1
H93A H 0.6029 0.1580 0.1314 0.208 Uiso 0.600(18) 1 calc R U P B 1
C88B C 0.6874(18) 0.0938(12) 0.2453(11) 0.060(8) Uani 0.400(18) 1 d D U P B 2
H88B H 0.6961 0.1387 0.2294 0.072 Uiso 0.400(18) 1 calc R U P B 2
C89B C 0.6886(18) 0.0600(10) 0.1926(9) 0.072(7) Uani 0.400(18) 1 d D U P B 2
C90B C 0.654(2) 0.0939(13) 0.1376(10) 0.096(11) Uani 0.400(18) 1 d D U P B 2
H90B H 0.6263 0.1380 0.1333 0.115 Uiso 0.400(18) 1 calc R U P B 2
C91B C 0.661(3) 0.0621(16) 0.0888(14) 0.140(14) Uani 0.400(18) 1 d D U P B 2
H91B H 0.6443 0.0856 0.0484 0.168 Uiso 0.400(18) 1 calc R U P B 2
N15B N 0.692(4) -0.0045(16) 0.1000(17) 0.202(14) Uani 0.400(18) 1 d D . P B 2
C92B C 0.728(4) -0.0375(15) 0.1551(17) 0.194(13) Uani 0.400(18) 1 d D . P B 2
H92B H 0.7507 -0.0827 0.1608 0.233 Uiso 0.400(18) 1 calc R U P B 2
C93B C 0.730(4) -0.0050(14) 0.2021(18) 0.173(14) Uani 0.400(18) 1 d D . P B 2
H93B H 0.7586 -0.0258 0.2384 0.208 Uiso 0.400(18) 1 calc R U P B 2
C94 C 0.7293(8) 0.4292(5) 0.2383(5) 0.108(3) Uani 1 1 d . . . . .
H94A H 0.7853 0.4494 0.2250 0.162 Uiso 1 1 calc R U . . .
H94B H 0.6771 0.4634 0.2409 0.162 Uiso 1 1 calc R U . . .
H94C H 0.7256 0.4055 0.2065 0.162 Uiso 1 1 calc R U . . .
N16 N 0.7583(4) 0.1431(3) 0.5735(3) 0.0531(16) Uani 1 1 d . . . . .
C100 C 0.6925(5) 0.1192(4) 0.6237(4) 0.059(2) Uani 1 1 d . . . . .
H100 H 0.6324 0.1411 0.6239 0.071 Uiso 1 1 calc R U . . .
C101 C 0.7068(5) 0.0665(4) 0.6733(4) 0.064(2) Uani 1 1 d . . . . .
H101 H 0.6579 0.0523 0.7069 0.077 Uiso 1 1 calc R U . . .
C102 C 0.7953(6) 0.0330(4) 0.6744(4) 0.067(2) Uani 1 1 d . . . . .
C103 C 0.8630(5) 0.0573(4) 0.6224(4) 0.060(2) Uani 1 1 d . . . . .
H103 H 0.9237 0.0364 0.6211 0.072 Uiso 1 1 calc R U . . .
C104 C 0.8431(5) 0.1113(4) 0.5728(4) 0.0518(19) Uani 1 1 d . . . . .
C105 C 0.9106(5) 0.1372(4) 0.5167(4) 0.054(2) Uani 1 1 d . . . . .
C106 C 1.0001(5) 0.1097(4) 0.5056(4) 0.058(2) Uani 1 1 d . . . . .
H106 H 1.0218 0.0717 0.5354 0.069 Uiso 1 1 calc R U . . .
C107 C 1.0584(5) 0.1385(4) 0.4500(4) 0.061(2) Uani 1 1 d . . . . .
C108 C 1.0240(6) 0.1955(5) 0.4100(4) 0.067(2) Uani 1 1 d . . . . .
H108 H 1.0625 0.2170 0.3725 0.080 Uiso 1 1 calc R U . . .
C109 C 0.9341(6) 0.2214(4) 0.4240(4) 0.066(2) Uani 1 1 d . . . . .
H109 H 0.9120 0.2610 0.3962 0.079 Uiso 1 1 calc R U . . .
N17 N 0.8763(4) 0.1918(3) 0.4765(3) 0.0561(16) Uani 1 1 d . . . . .
C110 C 1.1496(12) 0.1039(10) 0.4455(7) 0.049(5) Uani 0.587(9) 1 d . . P C 1
H110 H 1.1697 0.0720 0.4811 0.058 Uiso 0.587(9) 1 calc R U P C 1
C111 C 1.2110(11) 0.1223(10) 0.3794(12) 0.099(4) Uani 0.587(9) 1 d . U P C 1
H111 H 1.1940 0.1568 0.3445 0.119 Uiso 0.587(9) 1 calc R U P C 1
C310 C 0.816(2) -0.0315(13) 0.7269(14) 0.067(2) Uani 0.587(9) 1 d . . P C 1
H31A H 0.7996 -0.0224 0.7701 0.101 Uiso 0.587(9) 1 calc R U P C 1
H31B H 0.8808 -0.0477 0.7184 0.101 Uiso 0.587(9) 1 calc R U P C 1
H31C H 0.7808 -0.0647 0.7251 0.101 Uiso 0.587(9) 1 calc R U P C 1
C112 C 1.3036(5) 0.0789(6) 0.3756(6) 0.103(3) Uani 0.587(9) 1 d G U P C 1
C113 C 1.3552(7) 0.0929(5) 0.3134(6) 0.105(4) Uani 0.587(9) 1 d G U P C 1
H113 H 1.3300 0.1233 0.2791 0.126 Uiso 0.587(9) 1 calc R U P C 1
C114 C 1.4437(7) 0.0624(6) 0.3014(5) 0.110(4) Uani 0.587(9) 1 d G U P C 1
H114 H 1.4790 0.0719 0.2589 0.132 Uiso 0.587(9) 1 calc R U P C 1
N18A N 1.4807(5) 0.0178(5) 0.3516(6) 0.118(4) Uani 0.587(9) 1 d G U P C 1
C115 C 1.4291(8) 0.0038(5) 0.4138(6) 0.113(4) Uani 0.587(9) 1 d G U P C 1
H115 H 1.4543 -0.0266 0.4481 0.135 Uiso 0.587(9) 1 calc R U P C 1
C116 C 1.3406(7) 0.0344(6) 0.4258(5) 0.108(4) Uani 0.587(9) 1 d G U P C 1
H116 H 1.3053 0.0248 0.4683 0.130 Uiso 0.587(9) 1 calc R U P C 1
C210 C 0.820(3) -0.0140(12) 0.7305(18) 0.059(8) Uani 0.413(9) 1 d . . P C 2
H210 H 0.8818 -0.0304 0.7304 0.071 Uiso 0.413(9) 1 calc R U P C 2
C211 C 0.756(2) -0.0367(14) 0.7855(14) 0.113(6) Uani 0.413(9) 1 d . U P C 2
H211 H 0.6951 -0.0168 0.7871 0.136 Uiso 0.413(9) 1 calc R U P C 2
C410 C 1.161(3) 0.1106(19) 0.4233(16) 0.067(2) Uani 0.413(9) 1 d . . P C 2
H41A H 1.1676 0.1114 0.3772 0.100 Uiso 0.413(9) 1 calc R U P C 2
H41B H 1.1748 0.0653 0.4479 0.100 Uiso 0.413(9) 1 calc R U P C 2
H41C H 1.2023 0.1378 0.4285 0.100 Uiso 0.413(9) 1 calc R U P C 2
C212 C 0.7790(13) -0.0907(8) 0.8420(8) 0.117(5) Uani 0.413(9) 1 d G U P C 2
C213 C 0.8498(12) -0.1410(9) 0.8355(7) 0.116(5) Uani 0.413(9) 1 d G U P C 2
H213 H 0.8887 -0.1401 0.7946 0.139 Uiso 0.413(9) 1 calc R U P C 2
C214 C 0.8638(11) -0.1925(8) 0.8887(9) 0.116(5) Uani 0.413(9) 1 d G U P C 2
H214 H 0.9122 -0.2268 0.8843 0.139 Uiso 0.413(9) 1 calc R U P C 2
N18B N 0.8070(12) -0.1937(8) 0.9485(7) 0.122(5) Uani 0.413(9) 1 d G U P C 2
C215 C 0.7362(12) -0.1434(9) 0.9550(7) 0.124(5) Uani 0.413(9) 1 d G U P C 2
H215 H 0.6973 -0.1442 0.9959 0.149 Uiso 0.413(9) 1 calc R U P C 2
C216 C 0.7222(11) -0.0919(8) 0.9018(9) 0.123(5) Uani 0.413(9) 1 d G U P C 2
H216 H 0.6738 -0.0575 0.9062 0.148 Uiso 0.413(9) 1 calc R U P C 2
P1 P 0.07633(14) 0.19764(12) 0.62163(11) 0.0677(7) Uani 1 1 d . . . . .
F1 F -0.0184(3) 0.1698(2) 0.6364(2) 0.0783(13) Uani 1 1 d . . . . .
F2 F 0.1250(3) 0.1371(2) 0.5916(2) 0.0815(14) Uani 1 1 d . . . . .
F3 F 0.0270(3) 0.2583(2) 0.6517(2) 0.0803(14) Uani 1 1 d . . . . .
F4 F 0.1708(3) 0.2257(2) 0.6074(2) 0.0819(14) Uani 1 1 d . . . . .
F5 F 0.0947(3) 0.1570(3) 0.6919(2) 0.0884(15) Uani 1 1 d . . . . .
F6 F 0.0573(3) 0.2382(2) 0.5518(2) 0.0817(14) Uani 1 1 d . . . . .
P2 P 0.57895(17) 0.30660(14) 0.16746(11) 0.0820(8) Uani 1 1 d . . . . .
F7 F 0.5301(4) 0.2452(3) 0.2138(2) 0.1063(18) Uani 1 1 d . . . . .
F8 F 0.6282(3) 0.3664(3) 0.1218(2) 0.0850(14) Uani 1 1 d . . . . .
F9 F 0.6735(3) 0.2704(3) 0.1887(2) 0.0938(16) Uani 1 1 d . . . . .
F10 F 0.6005(3) 0.2708(2) 0.1093(2) 0.0854(15) Uani 1 1 d . . . . .
F11 F 0.4846(3) 0.3425(3) 0.1465(2) 0.0936(16) Uani 1 1 d . . . . .
F12 F 0.5567(3) 0.3411(3) 0.2269(2) 0.1011(18) Uani 1 1 d . . . . .
P3 P 0.54871(17) 0.60888(15) 0.21965(13) 0.0892(9) Uani 1 1 d . . . . .
F13 F 0.5944(4) 0.5554(3) 0.1813(3) 0.122(2) Uani 1 1 d . . . . .
F14 F 0.5044(3) 0.6649(3) 0.2571(3) 0.0998(17) Uani 1 1 d . . . . .
F15 F 0.5736(4) 0.5622(3) 0.2862(3) 0.117(2) Uani 1 1 d . . . . .
F16 F 0.6447(3) 0.6356(3) 0.2050(3) 0.1091(19) Uani 1 1 d . . . . .
F17 F 0.5233(3) 0.6571(3) 0.1534(3) 0.1049(18) Uani 1 1 d . . . . .
F18 F 0.4538(3) 0.5832(3) 0.2355(3) 0.1028(17) Uani 1 1 d . . . . .
P4A P 0.0156(4) 0.3373(2) 0.2202(3) 0.058(3) Uani 0.59(3) 1 d D . P D 1
F19 F -0.0772(11) 0.3101(10) 0.2471(17) 0.260(18) Uani 0.59(3) 1 d D . P D 1
F20 F 0.1124(9) 0.3581(9) 0.1923(11) 0.151(9) Uani 0.59(3) 1 d D . P D 1
F21 F -0.0275(19) 0.4103(7) 0.2033(14) 0.203(16) Uani 0.59(3) 1 d D . P D 1
F22 F 0.0621(12) 0.2645(6) 0.2344(8) 0.129(9) Uani 0.59(3) 1 d D . P D 1
F23 F 0.0076(15) 0.3332(7) 0.1514(8) 0.144(8) Uani 0.59(3) 1 d D . P D 1
F24 F 0.018(3) 0.3453(11) 0.2886(7) 0.26(2) Uani 0.59(3) 1 d D . P D 1
P4B P 0.0122(10) 0.3365(9) 0.2241(7) 0.164(12) Uani 0.41(3) 1 d D . P D 2
F30 F -0.0177(17) 0.4106(10) 0.2183(17) 0.17(2) Uani 0.41(3) 1 d D . P D 2
F28 F 0.0479(19) 0.2632(10) 0.2253(16) 0.163(18) Uani 0.41(3) 1 d D . P D 2
F25 F -0.0561(14) 0.3186(13) 0.2881(6) 0.158(17) Uani 0.41(3) 1 d D . P D 2
F26 F 0.0858(18) 0.3498(16) 0.1617(12) 0.195(19) Uani 0.41(3) 1 d D . P D 2
F27 F -0.0580(17) 0.3354(10) 0.1841(8) 0.117(8) Uani 0.41(3) 1 d D U P D 2
F29 F 0.0852(13) 0.3347(9) 0.2641(12) 0.108(10) Uani 0.41(3) 1 d D . P D 2

loop_
_atom_site_aniso_label
_atom_site_aniso_U_11
_atom_site_aniso_U_22
_atom_site_aniso_U_33
_atom_site_aniso_U_23
_atom_site_aniso_U_13
_atom_site_aniso_U_12
Fe1 0.0318(6) 0.0794(8) 0.0549(6) -0.0329(6) -0.0130(5) -0.0057(5)
N1 0.034(4) 0.077(4) 0.065(4) -0.039(4) -0.014(3) -0.002(3)
C1 0.042(5) 0.099(7) 0.074(5) -0.048(5) -0.011(4) -0.011(5)
C2 0.031(5) 0.110(7) 0.089(6) -0.046(6) -0.008(4) -0.006(5)
C3 0.035(5) 0.081(6) 0.073(5) -0.024(5) -0.013(4) 0.003(4)
C4 0.033(5) 0.068(5) 0.068(5) -0.027(4) -0.008(4) -0.001(4)
C5 0.037(5) 0.080(6) 0.053(4) -0.025(4) -0.012(4) -0.007(4)
C6 0.052(5) 0.063(5) 0.056(4) -0.027(4) -0.022(4) -0.006(4)
C7 0.033(4) 0.082(6) 0.073(5) -0.036(5) -0.004(4) -0.008(4)
C8 0.059(5) 0.069(5) 0.058(5) -0.029(4) -0.004(4) -0.019(4)
C9 0.040(5) 0.084(6) 0.078(5) -0.041(5) -0.019(4) -0.014(4)
C10 0.037(5) 0.090(6) 0.068(5) -0.039(5) -0.015(4) -0.008(4)
N2 0.031(4) 0.074(4) 0.056(4) -0.030(3) -0.008(3) -0.009(3)
C11 0.066(6) 0.104(8) 0.084(6) -0.040(6) -0.006(5) -0.002(6)
C12 0.053(6) 0.107(8) 0.103(7) -0.031(6) -0.018(5) -0.016(5)
C13 0.057(7) 0.090(8) 0.130(9) -0.021(7) -0.007(6) -0.013(6)
C14 0.073(8) 0.102(9) 0.195(12) -0.063(8) 0.012(8) -0.017(7)
C15 0.059(8) 0.139(12) 0.31(2) -0.101(14) 0.045(10) -0.019(8)
N3 0.060(7) 0.134(10) 0.265(15) -0.079(10) 0.032(8) 0.008(7)
C16 0.082(9) 0.118(10) 0.141(10) -0.026(8) 0.017(8) 0.013(8)
C17 0.067(7) 0.113(9) 0.124(9) -0.043(7) 0.008(6) 0.011(6)
C18 0.075(6) 0.094(7) 0.081(6) -0.050(5) -0.011(5) -0.011(5)
N4 0.038(4) 0.084(5) 0.082(5) -0.046(4) -0.019(3) -0.006(3)
C20 0.060(5) 0.083(7) 0.065(6) -0.029(5) -0.021(4) -0.005(5)
C21 0.080(6) 0.084(6) 0.073(6) -0.033(6) -0.031(5) -0.006(5)
C22 0.076(6) 0.067(6) 0.081(6) -0.010(5) -0.032(5) -0.015(5)
C23 0.048(5) 0.108(8) 0.057(5) -0.022(5) -0.021(4) -0.004(5)
C24 0.034(4) 0.095(7) 0.070(6) -0.046(5) -0.015(4) -0.005(4)
C25 0.039(4) 0.100(7) 0.053(5) -0.036(5) -0.017(4) 0.001(4)
C26 0.045(5) 0.094(7) 0.049(5) -0.028(5) -0.015(4) -0.010(4)
C27 0.037(4) 0.085(7) 0.068(6) -0.038(5) -0.012(4) -0.004(4)
C28 0.046(5) 0.068(5) 0.067(5) -0.023(5) -0.012(4) -0.013(4)
C29 0.048(5) 0.081(7) 0.060(5) -0.024(5) -0.011(4) -0.009(4)
N5 0.031(3) 0.076(5) 0.062(4) -0.031(4) -0.014(3) -0.006(3)
C30 0.084(7) 0.080(7) 0.109(8) -0.028(6) -0.040(6) -0.008(5)
C31 0.076(6) 0.099(7) 0.093(7) -0.050(6) -0.033(5) -0.003(5)
C32 0.077(6) 0.066(6) 0.083(6) -0.015(5) -0.037(5) 0.007(5)
C33 0.133(9) 0.092(8) 0.081(7) -0.031(6) -0.072(6) 0.013(7)
C34 0.119(9) 0.100(8) 0.117(8) -0.053(7) -0.073(7) 0.007(6)
N6 0.061(5) 0.084(6) 0.092(5) -0.023(4) -0.042(4) 0.005(4)
C36 0.056(5) 0.066(6) 0.076(6) -0.020(5) -0.028(4) -0.007(4)
C37 0.060(5) 0.060(5) 0.079(6) -0.021(5) -0.038(4) 0.004(4)
C38 0.070(6) 0.134(9) 0.100(7) -0.074(6) -0.033(5) -0.009(6)
N7 0.033(4) 0.091(5) 0.063(4) -0.046(4) -0.007(3) -0.010(4)
C39 0.041(5) 0.106(8) 0.063(5) -0.035(5) -0.010(5) -0.019(5)
C40 0.070(6) 0.092(7) 0.060(5) -0.027(5) -0.010(5) -0.018(5)
C41 0.082(5) 0.104(6) 0.087(5) -0.039(4) -0.026(4) -0.003(5)
C42 0.054(5) 0.090(7) 0.079(6) -0.046(6) -0.019(5) -0.006(5)
C43 0.041(5) 0.070(6) 0.056(5) -0.025(4) -0.017(4) -0.009(4)
C44 0.034(4) 0.078(6) 0.050(4) -0.031(4) -0.011(4) -0.010(4)
C45 0.041(5) 0.085(6) 0.054(5) -0.034(4) -0.020(4) 0.006(4)
C46 0.042(5) 0.085(6) 0.058(5) -0.037(5) -0.014(4) -0.002(5)
C47 0.038(5) 0.103(7) 0.047(4) -0.035(5) 0.005(4) -0.023(5)
C48 0.055(6) 0.091(6) 0.042(4) -0.024(4) -0.012(4) -0.012(5)
N8 0.030(3) 0.080(5) 0.048(4) -0.029(3) -0.015(3) -0.007(3)
C49 0.082(5) 0.104(6) 0.087(5) -0.039(4) -0.026(4) -0.003(5)
C50 0.077(5) 0.115(6) 0.084(5) -0.030(4) -0.024(4) -0.012(5)
C51 0.077(5) 0.115(6) 0.084(5) -0.030(4) -0.024(4) -0.012(5)
C52 0.057(6) 0.107(8) 0.136(9) -0.063(8) -0.035(7) -0.004(6)
C53 0.077(7) 0.118(9) 0.072(6) -0.031(6) -0.008(5) -0.052(7)
N9 0.065(5) 0.103(6) 0.072(5) -0.025(4) -0.018(4) -0.022(5)
C55 0.084(7) 0.097(8) 0.076(6) -0.029(6) 0.000(6) -0.029(6)
C56 0.117(9) 0.085(7) 0.069(6) -0.002(6) -0.019(6) -0.040(7)
C57 0.026(4) 0.116(7) 0.084(6) -0.050(5) -0.008(4) 0.002(4)
Fe2 0.0446(7) 0.0738(8) 0.0658(7) -0.0325(6) -0.0176(5) -0.0007(6)
N10 0.043(4) 0.082(5) 0.075(4) -0.036(4) -0.020(3) -0.001(3)
C58 0.039(5) 0.097(7) 0.093(6) -0.045(5) -0.011(4) 0.002(5)
C59 0.050(6) 0.094(7) 0.107(7) -0.050(6) -0.034(5) -0.006(5)
C60 0.051(6) 0.087(6) 0.076(5) -0.035(5) -0.020(4) 0.008(5)
C61 0.053(5) 0.082(6) 0.067(5) -0.036(4) -0.016(4) -0.005(4)
C62 0.045(5) 0.081(6) 0.069(5) -0.044(5) -0.018(4) 0.009(4)
C63 0.042(5) 0.066(5) 0.069(5) -0.032(4) -0.013(4) -0.005(4)
C64 0.044(5) 0.085(6) 0.072(5) -0.036(5) -0.019(4) -0.001(4)
C65 0.064(6) 0.073(6) 0.057(5) -0.028(4) -0.011(4) -0.012(5)
C66 0.052(5) 0.097(7) 0.075(5) -0.042(5) -0.022(4) -0.013(5)
C67 0.051(5) 0.078(6) 0.062(5) -0.024(4) -0.018(4) -0.015(4)
N11 0.038(4) 0.082(5) 0.061(4) -0.034(3) -0.017(3) -0.001(3)
C68 0.045(5) 0.093(7) 0.096(6) -0.050(6) -0.018(4) -0.004(5)
C69 0.058(5) 0.070(6) 0.084(6) -0.025(5) -0.023(4) -0.009(4)
C70 0.045(5) 0.078(6) 0.068(5) -0.028(5) -0.010(4) -0.001(4)
C71 0.040(5) 0.094(7) 0.079(6) -0.035(5) -0.004(4) -0.010(5)
C72 0.054(6) 0.089(7) 0.094(6) -0.042(5) -0.004(5) -0.015(5)
N12 0.041(4) 0.097(6) 0.102(5) -0.044(5) -0.003(4) -0.004(4)
C74 0.056(6) 0.094(7) 0.102(7) -0.040(6) -0.007(5) -0.015(5)
C75 0.065(6) 0.078(6) 0.091(6) -0.046(5) -0.019(5) 0.006(5)
C76 0.059(5) 0.095(7) 0.087(6) -0.044(5) -0.023(5) -0.015(5)
N13 0.036(4) 0.075(5) 0.076(5) -0.038(4) -0.008(3) -0.009(3)
N14 0.052(4) 0.086(6) 0.062(4) -0.028(4) -0.017(3) -0.002(4)
C77 0.051(5) 0.085(7) 0.062(5) -0.034(5) -0.018(4) -0.003(4)
C78 0.052(5) 0.081(6) 0.085(6) -0.031(5) -0.022(4) -0.007(4)
C79 0.068(6) 0.099(8) 0.057(5) -0.030(5) -0.019(4) -0.014(5)
C80 0.060(5) 0.085(7) 0.059(5) -0.021(5) -0.021(4) -0.002(5)
C81 0.046(5) 0.074(6) 0.038(4) -0.011(4) -0.014(3) 0.002(4)
C82 0.050(5) 0.061(6) 0.062(5) -0.016(5) -0.018(4) 0.001(4)
C83 0.057(5) 0.092(8) 0.073(6) -0.027(6) -0.021(4) -0.008(5)
C84 0.073(6) 0.078(7) 0.070(6) -0.008(5) -0.012(5) -0.007(5)
C85 0.085(7) 0.062(6) 0.097(7) -0.023(6) -0.015(5) -0.017(5)
C86 0.082(7) 0.063(7) 0.086(7) -0.018(6) -0.016(5) 0.002(5)
C87 0.145(10) 0.095(7) 0.066(6) -0.019(5) -0.027(6) -0.052(7)
C88A 0.078(7) 0.071(7) 0.072(7) -0.024(4) -0.023(5) -0.012(5)
C89A 0.110(8) 0.106(8) 0.101(8) -0.026(5) -0.028(5) -0.017(5)
C90A 0.42(5) 0.085(15) 0.085(13) 0.012(11) -0.14(2) -0.10(2)
C91A 0.42(5) 0.15(2) 0.17(2) 0.00(2) -0.21(3) -0.05(3)
N15A 0.36(4) 0.145(16) 0.152(13) -0.012(11) -0.16(2) -0.04(2)
C92A 0.33(4) 0.137(19) 0.17(2) -0.033(16) -0.14(2) -0.03(2)
C93A 0.27(4) 0.135(19) 0.17(2) -0.057(17) -0.14(2) -0.01(2)
C88B 0.060(9) 0.062(9) 0.063(9) -0.021(5) -0.013(5) -0.010(5)
C89B 0.072(8) 0.074(8) 0.069(8) -0.019(5) -0.013(5) -0.008(5)
C90B 0.17(3) 0.096(19) 0.029(13) -0.009(13) -0.018(14) -0.036(19)
C91B 0.143(15) 0.139(15) 0.140(15) -0.034(6) -0.027(6) -0.020(5)
N15B 0.36(4) 0.145(16) 0.152(13) -0.012(11) -0.16(2) -0.04(2)
C92B 0.33(4) 0.137(19) 0.17(2) -0.033(16) -0.14(2) -0.03(2)
C93B 0.27(4) 0.135(19) 0.17(2) -0.057(17) -0.14(2) -0.01(2)
C94 0.118(9) 0.101(8) 0.103(8) -0.011(7) -0.036(7) -0.007(7)
N16 0.035(4) 0.077(5) 0.058(4) -0.032(3) -0.009(3) -0.009(3)
C100 0.039(5) 0.077(6) 0.077(6) -0.043(5) -0.021(5) 0.002(4)
C101 0.044(5) 0.081(6) 0.074(6) -0.035(5) -0.009(4) -0.005(4)
C102 0.071(6) 0.066(6) 0.071(5) -0.019(5) -0.021(5) -0.010(5)
C103 0.048(5) 0.071(6) 0.068(5) -0.025(5) -0.010(4) -0.012(4)
C104 0.037(5) 0.064(5) 0.064(5) -0.026(4) -0.015(4) -0.005(4)
C105 0.043(5) 0.072(6) 0.055(5) -0.027(4) -0.010(4) -0.009(4)
C106 0.039(5) 0.079(6) 0.067(5) -0.041(4) -0.010(4) -0.002(4)
C107 0.042(5) 0.079(6) 0.077(6) -0.044(5) -0.004(5) -0.018(5)
C108 0.055(6) 0.086(6) 0.070(5) -0.038(5) 0.000(4) -0.019(5)
C109 0.061(6) 0.070(6) 0.071(6) -0.020(5) -0.009(5) -0.016(5)
N17 0.052(4) 0.065(4) 0.059(4) -0.022(4) -0.015(4) -0.011(4)
C110 0.030(9) 0.081(10) 0.035(9) -0.027(9) 0.024(7) -0.024(7)
C111 0.063(6) 0.112(8) 0.152(9) -0.076(7) -0.015(6) -0.022(6)
C310 0.071(6) 0.066(6) 0.071(5) -0.019(5) -0.021(5) -0.010(5)
C112 0.067(5) 0.116(7) 0.153(8) -0.075(6) -0.016(5) -0.022(5)
C113 0.069(6) 0.119(7) 0.154(8) -0.075(6) -0.016(5) -0.020(5)
C114 0.075(6) 0.120(7) 0.160(8) -0.076(6) -0.016(5) -0.017(5)
N18A 0.080(6) 0.124(7) 0.168(8) -0.073(6) -0.012(5) -0.018(5)
C115 0.078(6) 0.122(7) 0.163(8) -0.075(6) -0.012(5) -0.026(5)
C116 0.072(6) 0.118(7) 0.158(8) -0.072(6) -0.015(5) -0.021(5)
C210 0.065(15) 0.030(16) 0.086(18) -0.034(13) 0.005(13) -0.010(12)
C211 0.108(10) 0.114(11) 0.117(10) -0.030(8) -0.025(8) -0.007(8)
C410 0.055(6) 0.086(6) 0.070(5) -0.038(5) 0.000(4) -0.019(5)
C212 0.112(10) 0.118(10) 0.122(9) -0.031(7) -0.021(7) -0.011(7)
C213 0.110(10) 0.117(10) 0.121(9) -0.034(7) -0.021(8) -0.011(7)
C214 0.111(10) 0.119(10) 0.119(9) -0.034(8) -0.022(8) -0.012(8)
N18B 0.116(10) 0.125(10) 0.125(9) -0.029(8) -0.021(7) -0.013(7)
C215 0.118(10) 0.124(10) 0.126(9) -0.026(8) -0.022(8) -0.011(8)
C216 0.118(10) 0.122(10) 0.124(9) -0.027(7) -0.019(8) -0.012(8)
P1 0.0482(13) 0.0890(17) 0.0801(16) -0.0421(14) -0.0093(11) -0.0143(12)
F1 0.054(3) 0.114(4) 0.085(3) -0.048(3) -0.009(2) -0.025(3)
F2 0.060(3) 0.099(4) 0.104(3) -0.054(3) -0.010(3) -0.019(3)
F3 0.056(3) 0.102(4) 0.103(3) -0.058(3) -0.007(2) -0.016(3)
F4 0.042(3) 0.101(4) 0.122(4) -0.055(3) -0.012(2) -0.019(2)
F5 0.086(3) 0.109(4) 0.090(3) -0.040(3) -0.037(3) -0.014(3)
F6 0.062(3) 0.107(4) 0.086(3) -0.032(3) -0.010(2) -0.026(3)
P2 0.0664(16) 0.118(2) 0.0617(15) -0.0261(15) -0.0146(12) -0.0008(16)
F7 0.089(4) 0.144(5) 0.076(3) -0.005(3) -0.011(3) -0.029(4)
F8 0.080(3) 0.104(4) 0.071(3) -0.022(3) -0.008(3) -0.017(3)
F9 0.077(3) 0.134(4) 0.066(3) -0.022(3) -0.022(2) 0.007(3)
F10 0.090(4) 0.103(4) 0.066(3) -0.028(3) -0.016(3) -0.005(3)
F11 0.073(3) 0.135(5) 0.078(3) -0.034(3) -0.026(3) 0.001(3)
F12 0.065(3) 0.175(5) 0.074(3) -0.059(3) -0.016(2) 0.004(3)
P3 0.0590(16) 0.140(2) 0.0925(18) -0.0643(18) -0.0325(14) 0.0048(16)
F13 0.103(4) 0.159(5) 0.143(5) -0.100(4) -0.066(4) 0.037(4)
F14 0.080(4) 0.130(5) 0.110(4) -0.065(4) -0.018(3) -0.009(3)
F15 0.102(4) 0.164(6) 0.114(4) -0.060(4) -0.051(4) -0.015(4)
F16 0.060(3) 0.180(6) 0.110(4) -0.061(4) -0.028(3) -0.016(3)
F17 0.065(3) 0.156(5) 0.108(4) -0.057(4) -0.032(3) 0.005(3)
F18 0.072(4) 0.133(5) 0.126(4) -0.050(4) -0.042(3) -0.015(3)
P4A 0.065(7) 0.035(4) 0.072(6) -0.007(4) -0.009(4) -0.020(3)
F19 0.118(14) 0.18(2) 0.48(5) -0.18(3) 0.12(2) -0.078(14)
F20 0.115(11) 0.134(12) 0.21(3) 0.005(14) -0.074(13) -0.045(9)
F21 0.33(4) 0.100(19) 0.181(18) -0.036(14) -0.09(2) 0.010(17)
F22 0.109(12) 0.118(17) 0.116(11) 0.012(10) -0.014(9) 0.025(11)
F23 0.166(19) 0.142(11) 0.157(14) -0.074(10) -0.102(14) 0.040(12)
F24 0.52(6) 0.16(2) 0.089(11) -0.010(11) 0.01(2) -0.15(3)
P4B 0.13(2) 0.28(3) 0.14(2) -0.107(18) -0.066(16) -0.03(2)
F30 0.118(18) 0.12(3) 0.34(6) -0.16(3) -0.08(2) 0.045(16)
F28 0.13(2) 0.15(3) 0.29(4) -0.14(3) -0.07(2) -0.04(2)
F25 0.120(19) 0.20(3) 0.076(12) 0.051(17) 0.001(11) 0.028(18)
F26 0.13(3) 0.26(4) 0.112(19) 0.04(2) 0.003(19) 0.02(3)
F27 0.132(12) 0.133(11) 0.114(11) -0.021(8) -0.082(8) -0.026(8)
F29 0.121(15) 0.095(12) 0.14(3) -0.026(15) -0.083(16) -0.022(11)

loop_
_atom_type_symbol
_atom_type_description
_atom_type_scat_dispersion_real
_atom_type_scat_dispersion_imag
_atom_type_scat_source
C C 0.0033 0.0016 'International Tables Vol C Tables 4.2.6.8 and 6.1.1.4'
H H 0.0000 0.0000 'International Tables Vol C Tables 4.2.6.8 and 6.1.1.4'
F F 0.0171 0.0103 'International Tables Vol C Tables 4.2.6.8 and 6.1.1.4'
Fe Fe 0.3463 0.8444 'International Tables Vol C Tables 4.2.6.8 and 6.1.1.4'
N N 0.0061 0.0033 'International Tables Vol C Tables 4.2.6.8 and 6.1.1.4'
P P 0.1023 0.0942 'International Tables Vol C Tables 4.2.6.8 and 6.1.1.4'

loop_
_geom_angle_atom_site_label_1
_geom_angle_atom_site_label_2
_geom_angle_atom_site_label_3
_geom_angle
N1 Fe1 N2 81.1(2)
N1 Fe1 N7 97.5(3)
N2 Fe1 N7 92.2(2)
N1 Fe1 N4 86.4(2)
N2 Fe1 N4 93.4(3)
N7 Fe1 N4 173.6(2)
N1 Fe1 N8 174.8(2)
N2 Fe1 N8 93.9(2)
N7 Fe1 N8 81.2(3)
N4 Fe1 N8 95.4(3)
N1 Fe1 N5 94.1(2)
N2 Fe1 N5 173.4(2)
N7 Fe1 N5 92.9(3)
N4 Fe1 N5 81.7(3)
N8 Fe1 N5 91.0(2)
C1 N1 C5 115.5(6)
C1 N1 Fe1 127.5(5)
C5 N1 Fe1 116.7(5)
N1 C1 C2 124.9(7)
N1 C1 H1 117.6
C2 C1 H1 117.6
C1 C2 C3 119.9(8)
C1 C2 H2 120.0
C3 C2 H2 120.0
C2 C3 C4 116.9(7)
C2 C3 C11 119.8(8)
C4 C3 C11 123.3(8)
C5 C4 C3 119.5(7)
C5 C4 H4 120.3
C3 C4 H4 120.3
N1 C5 C4 123.3(7)
N1 C5 C6 112.3(6)
C4 C5 C6 124.4(7)
N2 C6 C7 123.1(6)
N2 C6 C5 114.1(6)
C7 C6 C5 122.7(7)
C6 C7 C8 119.8(7)
C6 C7 H7 120.1
C8 C7 H7 120.1
C7 C8 C9 117.1(6)
C7 C8 C18 123.0(7)
C9 C8 C18 119.8(7)
C10 C9 C8 120.2(7)
C10 C9 H9 119.9
C8 C9 H9 119.9
N2 C10 C9 122.2(7)
N2 C10 H10 118.9
C9 C10 H10 118.9
C6 N2 C10 117.5(6)
C6 N2 Fe1 115.6(4)
C10 N2 Fe1 126.8(5)
C12 C11 C3 128.3(10)
C12 C11 H11 115.9
C3 C11 H11 115.9
C11 C12 C13 126.7(10)
C11 C12 H12 116.6
C13 C12 H12 116.6
C17 C13 C14 120.2(10)
C17 C13 C12 119.2(11)
C14 C13 C12 120.6(11)
C13 C14 C15 115.4(12)
C13 C14 H14 122.3
C15 C14 H14 122.3
N3 C15 C14 125.0(15)
N3 C15 H15 117.5
C14 C15 H15 117.5
C15 N3 C16 115.4(12)
N3 C16 C17 126.8(14)
N3 C16 H16 116.6
C17 C16 H16 116.6
C13 C17 C16 117.1(13)
C13 C17 H17 121.5
C16 C17 H17 121.5
C8 C18 H18A 109.5
C8 C18 H18B 109.5
H18A C18 H18B 109.5
C8 C18 H18C 109.5
H18A C18 H18C 109.5
H18B C18 H18C 109.5
C20 N4 C24 116.6(7)
C20 N4 Fe1 127.0(5)
C24 N4 Fe1 116.3(6)
N4 C20 C21 124.8(8)
N4 C20 H20 117.6
C21 C20 H20 117.6
C22 C21 C20 118.8(9)
C22 C21 H21 120.6
C20 C21 H21 120.6
C21 C22 C23 118.9(8)
C21 C22 C30 120.5(9)
C23 C22 C30 120.5(8)
C24 C23 C22 117.9(8)
C24 C23 H23 121.1
C22 C23 H23 121.1
N4 C24 C23 123.0(8)
N4 C24 C25 113.3(7)
C23 C24 C25 123.7(7)
N5 C25 C26 120.7(8)
N5 C25 C24 114.5(7)
C26 C25 C24 124.8(8)
C27 C26 C25 120.8(8)
C27 C26 H26 119.6
C25 C26 H26 119.6
C26 C27 C28 117.6(7)
C26 C27 C38 121.7(8)
C28 C27 C38 120.7(9)
C29 C28 C27 121.2(8)
C29 C28 H28 119.4
C27 C28 H28 119.4
N5 C29 C28 120.6(7)
N5 C29 H29 119.7
C28 C29 H29 119.7
C29 N5 C25 119.0(7)
C29 N5 Fe1 127.0(5)
C25 N5 Fe1 113.9(6)
C31 C30 C22 127.3(10)
C31 C30 H30 116.3
C22 C30 H30 116.3
C30 C31 C32 124.0(9)
C30 C31 H31 118.0
C32 C31 H31 118.0
C33 C32 C37 117.6(8)
C33 C32 C31 124.1(8)
C37 C32 C31 118.1(8)
C34 C33 C32 118.7(9)
C34 C33 H33 120.6
C32 C33 H33 120.6
N6 C34 C33 125.5(10)
N6 C34 H34 117.2
C33 C34 H34 117.2
C34 N6 C36 113.6(8)
N6 C36 C37 126.5(8)
N6 C36 H36 116.7
C37 C36 H36 116.7
C36 C37 C32 117.9(8)
C36 C37 H37 121.0
C32 C37 H37 121.0
C27 C38 H38A 109.5
C27 C38 H38B 109.5
H38A C38 H38B 109.5
C27 C38 H38C 109.5
H38A C38 H38C 109.5
H38B C38 H38C 109.5
C39 N7 C43 117.2(7)
C39 N7 Fe1 126.5(5)
C43 N7 Fe1 116.0(5)
N7 C39 C40 124.2(8)
N7 C39 H39 117.9
C40 C39 H39 117.9
C39 C40 C41 119.5(9)
C39 C40 H40 120.2
C41 C40 H40 120.2
C40 C41 C42 117.8(9)
C40 C41 C49 117.4(10)
C42 C41 C49 124.8(9)
C43 C42 C41 119.2(8)
C43 C42 H42 120.4
C41 C42 H42 120.4
N7 C43 C42 122.1(7)
N7 C43 C44 113.3(7)
C42 C43 C44 124.5(7)
N8 C44 C45 122.0(7)
N8 C44 C43 113.9(6)
C45 C44 C43 124.0(7)
C46 C45 C44 119.8(7)
C46 C45 H45 120.1
C44 C45 H45 120.1
C47 C46 C45 118.1(7)
C47 C46 C57 119.5(8)
C45 C46 C57 122.4(7)
C46 C47 C48 120.4(7)
C46 C47 H47 119.8
C48 C47 H47 119.8
N8 C48 C47 121.2(7)
N8 C48 H48 119.4
C47 C48 H48 119.4
C48 N8 C44 118.5(6)
C48 N8 Fe1 126.1(5)
C44 N8 Fe1 115.4(5)
C50 C49 C41 125.3(11)
C50 C49 H49 117.4
C41 C49 H49 117.4
C49 C50 C51 123.9(11)
C49 C50 H50 118.0
C51 C50 H50 118.0
C56 C51 C52 117.4(10)
C56 C51 C50 117.5(10)
C52 C51 C50 125.1(10)
C51 C52 C53 119.1(9)
C51 C52 H52 120.4
C53 C52 H52 120.4
N9 C53 C52 122.2(9)
N9 C53 H53 118.9
C52 C53 H53 118.9
C53 N9 C55 115.8(8)
N9 C55 C56 124.6(10)
N9 C55 H55 117.7
C56 C55 H55 117.7
C51 C56 C55 120.8(10)
C51 C56 H56 119.6
C55 C56 H56 119.6
C46 C57 H57A 109.5
C46 C57 H57B 109.5
H57A C57 H57B 109.5
C46 C57 H57C 109.5
H57A C57 H57C 109.5
H57B C57 H57C 109.5
N16 Fe2 N14 174.5(3)
N16 Fe2 N10 95.3(3)
N14 Fe2 N10 89.2(3)
N16 Fe2 N13 95.2(3)
N14 Fe2 N13 81.3(3)
N10 Fe2 N13 95.1(2)
N16 Fe2 N17 81.3(3)
N14 Fe2 N17 94.4(3)
N10 Fe2 N17 174.8(3)
N13 Fe2 N17 89.1(2)
N16 Fe2 N11 89.7(2)
N14 Fe2 N11 94.0(3)
N10 Fe2 N11 81.1(3)
N13 Fe2 N11 174.1(3)
N17 Fe2 N11 94.9(2)
C58 N10 C62 118.8(6)
C58 N10 Fe2 125.9(5)
C62 N10 Fe2 115.2(5)
N10 C58 C59 121.6(8)
N10 C58 H58 119.2
C59 C58 H58 119.2
C58 C59 C60 121.5(8)
C58 C59 H59 119.2
C60 C59 H59 119.2
C61 C60 C59 115.6(7)
C61 C60 C68 125.4(8)
C59 C60 C68 118.9(8)
C62 C61 C60 122.1(7)
C62 C61 H61 118.9
C60 C61 H61 118.9
N10 C62 C61 120.3(7)
N10 C62 C63 114.0(6)
C61 C62 C63 125.7(7)
N11 C63 C64 121.9(7)
N11 C63 C62 114.3(6)
C64 C63 C62 123.8(7)
C65 C64 C63 119.6(7)
C65 C64 H64 120.2
C63 C64 H64 120.2
C64 C65 C66 118.2(7)
C64 C65 C76 121.9(7)
C66 C65 C76 119.9(7)
C67 C66 C65 119.5(7)
C67 C66 H66 120.3
C65 C66 H66 120.3
N11 C67 C66 122.9(7)
N11 C67 H67 118.5
C66 C67 H67 118.5
C67 N11 C63 117.8(6)
C67 N11 Fe2 126.8(5)
C63 N11 Fe2 115.4(5)
C69 C68 C60 125.4(8)
C69 C68 H68 117.3
C60 C68 H68 117.3
C68 C69 C70 127.1(8)
C68 C69 H69 116.5
C70 C69 H69 116.5
C71 C70 C75 116.5(7)
C71 C70 C69 121.1(8)
C75 C70 C69 122.4(7)
C70 C71 C72 120.2(8)
C70 C71 H71 119.9
C72 C71 H71 119.9
N12 C72 C71 125.1(8)
N12 C72 H72 117.5
C71 C72 H72 117.5
C74 N12 C72 114.8(7)
N12 C74 C75 125.6(9)
N12 C74 H74 117.2
C75 C74 H74 117.2
C74 C75 C70 117.6(8)
C74 C75 H75 121.2
C70 C75 H75 121.2
C65 C76 H76A 109.5
C65 C76 H76B 109.5
H76A C76 H76B 109.5
C65 C76 H76C 109.5
H76A C76 H76C 109.5
H76B C76 H76C 109.5
C77 N13 C81 119.3(7)
C77 N13 Fe2 125.0(5)
C81 N13 Fe2 115.8(6)
C86 N14 C82 117.3(7)
C86 N14 Fe2 127.8(6)
C82 N14 Fe2 114.9(6)
N13 C77 C78 121.2(8)
N13 C77 H77 119.4
C78 C77 H77 119.4
C79 C78 C77 119.8(9)
C79 C78 H78 120.1
C77 C78 H78 120.1
C78 C79 C80 117.6(8)
C78 C79 C87 119.5(9)
C80 C79 C87 122.9(8)
C81 C80 C79 120.8(8)
C81 C80 H80 119.6
C79 C80 H80 119.6
N13 C81 C80 121.3(8)
N13 C81 C82 113.8(7)
C80 C81 C82 124.9(7)
C83 C82 N14 121.1(8)
C83 C82 C81 124.6(8)
N14 C82 C81 114.3(7)
C82 C83 C84 124.0(8)
C82 C83 H83 118.0
C84 C83 H83 118.0
C83 C84 C85 113.7(8)
C83 C84 C94 122.5(9)
C85 C84 C94 123.7(10)
C86 C85 C84 121.3(9)
C86 C85 H85 119.3
C84 C85 H85 119.3
N14 C86 C85 122.5(9)
N14 C86 H86 118.8
C85 C86 H86 118.8
C88B C87 C79 128.6(13)
C88A C87 C79 123.1(11)
C88A C87 H87 118.4
C79 C87 H87 118.4
C87 C88A C89A 124.5(14)
C87 C88A H88A 117.7
C89A C88A H88A 117.7
C90A C89A C93A 120.0
C90A C89A C88A 119.4(12)
C93A C89A C88A 120.4(12)
C89A C90A C91A 120.0
C89A C90A H90A 120.0
C91A C90A H90A 120.0
N15A C91A C90A 120.0
N15A C91A H91A 120.0
C90A C91A H91A 120.0
C92A N15A C91A 120.0
N15A C92A C93A 120.0
N15A C92A H92A 120.0
C93A C92A H92A 120.0
C92A C93A C89A 120.0
C92A C93A H93A 120.0
C89A C93A H93A 120.0
C87 C88B C89B 133(2)
C87 C88B H88B 113.7
C89B C88B H88B 113.7
C90B C89B C93B 123.7(17)
C90B C89B C88B 120.4(18)
C93B C89B C88B 115.9(17)
C89B C90B C91B 119(2)
C89B C90B H90B 120.7
C91B C90B H90B 120.7
C90B C91B N15B 119(2)
C90B C91B H91B 120.5
N15B C91B H91B 120.5
C91B N15B C92B 121(2)
N15B C92B C93B 121(2)
N15B C92B H92B 119.6
C93B C92B H92B 119.6
C92B C93B C89B 116(2)
C92B C93B H93B 122.0
C89B C93B H93B 122.0
C84 C94 H94A 109.5
C84 C94 H94B 109.5
H94A C94 H94B 109.5
C84 C94 H94C 109.5
H94A C94 H94C 109.5
H94B C94 H94C 109.5
C104 N16 C100 117.5(7)
C104 N16 Fe2 115.1(5)
C100 N16 Fe2 127.4(5)
C101 C100 N16 124.6(7)
C101 C100 H100 117.7
N16 C100 H100 117.7
C100 C101 C102 119.1(8)
C100 C101 H101 120.5
C102 C101 H101 120.5
C103 C102 C101 116.3(8)
C103 C102 C210 120.1(16)
C101 C102 C210 122.4(16)
C103 C102 C310 121.3(13)
C101 C102 C310 122.1(14)
C104 C103 C102 121.5(7)
C104 C103 H103 119.3
C102 C103 H103 119.3
N16 C104 C103 121.1(7)
N16 C104 C105 115.4(7)
C103 C104 C105 123.5(7)
N17 C105 C106 123.0(7)
N17 C105 C104 112.8(6)
C106 C105 C104 124.2(8)
C105 C106 C107 119.2(8)
C105 C106 H106 120.4
C107 C106 H106 120.4
C108 C107 C106 117.7(7)
C108 C107 C110 129.7(9)
C106 C107 C110 112.5(10)
C108 C107 C410 114.5(14)
C106 C107 C410 127.6(15)
C109 C108 C107 120.5(8)
C109 C108 H108 119.8
C107 C108 H108 119.8
N17 C109 C108 121.8(8)
N17 C109 H109 119.1
C108 C109 H109 119.1
C105 N17 C109 117.7(6)
C105 N17 Fe2 115.2(5)
C109 N17 Fe2 127.0(6)
C107 C110 C111 115.2(14)
C107 C110 H110 122.4
C111 C110 H110 122.4
C110 C111 C112 112.7(16)
C110 C111 H111 123.7
C112 C111 H111 123.7
C102 C310 H31A 109.5
C102 C310 H31B 109.5
H31A C310 H31B 109.5
C102 C310 H31C 109.5
H31A C310 H31C 109.5
H31B C310 H31C 109.5
C113 C112 C116 120.0
C113 C112 C111 111.5(12)
C116 C112 C111 128.3(12)
C112 C113 C114 120.0
C112 C113 H113 120.0
C114 C113 H113 120.0
N18A C114 C113 120.0
N18A C114 H114 120.0
C113 C114 H114 120.0
C114 N18A C115 120.0
C116 C115 N18A 120.0
C116 C115 H115 120.0
N18A C115 H115 120.0
C115 C116 C112 120.0
C115 C116 H116 120.0
C112 C116 H116 120.0
C211 C210 C102 123(3)
C211 C210 H210 118.6
C102 C210 H210 118.6
C210 C211 C212 124(3)
C210 C211 H211 118.1
C212 C211 H211 118.1
C107 C410 H41A 109.5
C107 C410 H41B 109.5
H41A C410 H41B 109.5
C107 C410 H41C 109.5
H41A C410 H41C 109.5
H41B C410 H41C 109.5
C213 C212 C216 120.0
C213 C212 C211 122.4(16)
C216 C212 C211 117.4(16)
C212 C213 C214 120.0
C212 C213 H213 120.0
C214 C213 H213 120.0
N18B C214 C213 120.0
N18B C214 H214 120.0
C213 C214 H214 120.0
C214 N18B C215 120.0
N18B C215 C216 120.0
N18B C215 H215 120.0
C216 C215 H215 120.0
C215 C216 C212 120.0
C215 C216 H216 120.0
C212 C216 H216 120.0
F6 P1 F2 89.7(3)
F6 P1 F5 179.6(3)
F2 P1 F5 90.6(3)
F6 P1 F4 90.5(3)
F2 P1 F4 90.5(2)
F5 P1 F4 89.8(3)
F6 P1 F1 89.8(3)
F2 P1 F1 89.9(3)
F5 P1 F1 89.9(3)
F4 P1 F1 179.5(3)
F6 P1 F3 90.2(3)
F2 P1 F3 179.7(3)
F5 P1 F3 89.6(3)
F4 P1 F3 89.8(3)
F1 P1 F3 89.8(2)
F8 P2 F10 90.4(3)
F8 P2 F12 90.8(3)
F10 P2 F12 178.7(4)
F8 P2 F11 90.1(3)
F10 P2 F11 90.6(3)
F12 P2 F11 89.6(3)
F8 P2 F9 90.1(3)
F10 P2 F9 89.4(3)
F12 P2 F9 90.3(3)
F11 P2 F9 179.8(4)
F8 P2 F7 179.3(3)
F10 P2 F7 89.2(3)
F12 P2 F7 89.5(3)
F11 P2 F7 90.5(3)
F9 P2 F7 89.3(3)
F13 P3 F18 92.2(4)
F13 P3 F14 178.1(4)
F18 P3 F14 89.4(3)
F13 P3 F15 91.9(3)
F18 P3 F15 90.6(3)
F14 P3 F15 89.1(3)
F13 P3 F16 88.9(3)
F18 P3 F16 178.7(3)
F14 P3 F16 89.5(3)
F15 P3 F16 88.7(3)
F13 P3 F17 89.3(3)
F18 P3 F17 89.7(3)
F14 P3 F17 89.7(3)
F15 P3 F17 178.8(3)
F16 P3 F17 90.9(3)
F24 P4A F21 88.1(12)
F24 P4A F23 176.1(13)
F21 P4A F23 88.3(11)
F24 P4A F19 90.2(13)
F21 P4A F19 94.4(12)
F23 P4A F19 88.4(12)
F24 P4A F20 91.9(12)
F21 P4A F20 90.5(11)
F23 P4A F20 89.8(10)
F19 P4A F20 174.7(10)
F24 P4A F22 93.4(11)
F21 P4A F22 177.5(12)
F23 P4A F22 90.2(8)
F19 P4A F22 87.5(10)
F20 P4A F22 87.5(9)
F27 P4B F25 91.3(7)
F27 P4B F30 90.1(14)
F25 P4B F30 91.9(15)
F27 P4B F29 177.5(15)
F25 P4B F29 89.3(13)
F30 P4B F29 92.3(14)
F27 P4B F26 91.0(14)
F25 P4B F26 175.6(15)
F30 P4B F26 91.8(15)
F29 P4B F26 88.3(13)
F27 P4B F28 90.2(14)
F25 P4B F28 92.5(15)
F30 P4B F28 175.7(18)
F29 P4B F28 87.4(12)
F26 P4B F28 83.8(15)

loop_
_geom_bond_atom_site_label_1
_geom_bond_atom_site_label_2
_geom_bond_distance
Fe1 N1 1.962(5)
Fe1 N2 1.965(6)
Fe1 N7 1.966(7)
Fe1 N4 1.970(7)
Fe1 N8 1.981(5)
Fe1 N5 1.986(6)
N1 C1 1.350(9)
N1 C5 1.352(9)
C1 C2 1.352(10)
C1 H1 0.9500
C2 C3 1.385(11)
C2 H2 0.9500
C3 C4 1.400(10)
C3 C11 1.473(11)
C4 C5 1.383(9)
C4 H4 0.9500
C5 C6 1.488(10)
C6 N2 1.349(8)
C6 C7 1.378(10)
C7 C8 1.397(10)
C7 H7 0.9500
C8 C9 1.403(10)
C8 C18 1.506(10)
C9 C10 1.378(10)
C9 H9 0.9500
C10 N2 1.365(9)
C10 H10 0.9500
C11 C12 1.239(12)
C11 H11 0.9500
C12 C13 1.529(13)
C12 H12 0.9500
C13 C17 1.341(14)
C13 C14 1.396(15)
C14 C15 1.457(16)
C14 H14 0.9500
C15 N3 1.261(18)
C15 H15 0.9500
N3 C16 1.334(18)
C16 C17 1.376(15)
C16 H16 0.9500
C17 H17 0.9500
C18 H18A 0.9800
C18 H18B 0.9800
C18 H18C 0.9800
N4 C20 1.337(10)
N4 C24 1.347(9)
C20 C21 1.376(11)
C20 H20 0.9500
C21 C22 1.364(11)
C21 H21 0.9500
C22 C23 1.410(12)
C22 C30 1.499(12)
C23 C24 1.402(11)
C23 H23 0.9500
C24 C25 1.483(11)
C25 N5 1.376(9)
C25 C26 1.391(11)
C26 C27 1.364(11)
C26 H26 0.9500
C27 C28 1.390(10)
C27 C38 1.530(11)
C28 C29 1.384(11)
C28 H28 0.9500
C29 N5 1.348(10)
C29 H29 0.9500
C30 C31 1.316(11)
C30 H30 0.9500
C31 C32 1.476(12)
C31 H31 0.9500
C32 C33 1.396(13)
C32 C37 1.399(11)
C33 C34 1.360(13)
C33 H33 0.9500
C34 N6 1.345(11)
C34 H34 0.9500
N6 C36 1.349(10)
C36 C37 1.354(11)
C36 H36 0.9500
C37 H37 0.9500
C38 H38A 0.9800
C38 H38B 0.9800
C38 H38C 0.9800
N7 C39 1.351(10)
N7 C43 1.363(9)
C39 C40 1.358(11)
C39 H39 0.9500
C40 C41 1.372(12)
C40 H40 0.9500
C41 C42 1.429(13)
C41 C49 1.474(13)
C42 C43 1.372(11)
C42 H42 0.9500
C43 C44 1.476(10)
C44 N8 1.359(9)
C44 C45 1.392(10)
C45 C46 1.390(11)
C45 H45 0.9500
C46 C47 1.382(10)
C46 C57 1.514(10)
C47 C48 1.402(10)
C47 H47 0.9500
C48 N8 1.357(9)
C48 H48 0.9500
C49 C50 1.225(11)
C49 H49 0.9500
C50 C51 1.540(14)
C50 H50 0.9500
C51 C56 1.339(13)
C51 C52 1.371(14)
C52 C53 1.458(13)
C52 H52 0.9500
C53 N9 1.318(11)
C53 H53 0.9500
N9 C55 1.337(11)
C55 C56 1.383(12)
C55 H55 0.9500
C56 H56 0.9500
C57 H57A 0.9800
C57 H57B 0.9800
C57 H57C 0.9800
Fe2 N16 1.952(6)
Fe2 N14 1.959(7)
Fe2 N10 1.975(6)
Fe2 N13 1.986(6)
Fe2 N17 1.987(6)
Fe2 N11 1.988(6)
N10 C58 1.345(10)
N10 C62 1.372(9)
C58 C59 1.382(11)
C58 H58 0.9500
C59 C60 1.393(11)
C59 H59 0.9500
C60 C61 1.392(11)
C60 C68 1.447(11)
C61 C62 1.384(10)
C61 H61 0.9500
C62 C63 1.462(11)
C63 N11 1.353(8)
C63 C64 1.385(10)
C64 C65 1.379(11)
C64 H64 0.9500
C65 C66 1.390(10)
C65 C76 1.524(11)
C66 C67 1.366(10)
C66 H66 0.9500
C67 N11 1.344(9)
C67 H67 0.9500
C68 C69 1.323(10)
C68 H68 0.9500
C69 C70 1.480(11)
C69 H69 0.9500
C70 C71 1.357(11)
C70 C75 1.418(11)
C71 C72 1.360(11)
C71 H71 0.9500
C72 N12 1.333(11)
C72 H72 0.9500
N12 C74 1.314(11)
C74 C75 1.383(11)
C74 H74 0.9500
C75 H75 0.9500
C76 H76A 0.9800
C76 H76B 0.9800
C76 H76C 0.9800
N13 C77 1.346(10)
N13 C81 1.347(9)
N14 C86 1.340(11)
N14 C82 1.385(10)
C77 C78 1.410(11)
C77 H77 0.9500
C78 C79 1.383(11)
C78 H78 0.9500
C79 C80 1.386(12)
C79 C87 1.468(12)
C80 C81 1.386(11)
C80 H80 0.9500
C81 C82 1.455(11)
C82 C83 1.355(11)
C83 C84 1.399(12)
C83 H83 0.9500
C84 C85 1.409(12)
C84 C94 1.458(12)
C85 C86 1.399(12)
C85 H85 0.9500
C86 H86 0.9500
C87 C88B 1.25(2)
C87 C88A 1.376(18)
C87 H87 0.9500
C88A C89A 1.510(13)
C88A H88A 0.9500
C89A C90A 1.3900
C89A C93A 1.3900
C90A C91A 1.3900
C90A H90A 0.9500
C91A N15A 1.3900
C91A H91A 0.9500
N15A C92A 1.3900
C92A C93A 1.3900
C92A H92A 0.9500
C93A H93A 0.9500
C88B C89B 1.509(17)
C88B H88B 0.9500
C89B C90B 1.382(17)
C89B C93B 1.398(17)
C90B C91B 1.384(18)
C90B H90B 0.9500
C91B N15B 1.388(18)
C91B H91B 0.9500
N15B C92B 1.390(18)
C92B C93B 1.397(18)
C92B H92B 0.9500
C93B H93B 0.9500
C94 H94A 0.9800
C94 H94B 0.9800
C94 H94C 0.9800
N16 C104 1.347(9)
N16 C100 1.364(10)
C100 C101 1.356(11)
C100 H100 0.9500
C101 C102 1.411(11)
C101 H101 0.9500
C102 C103 1.407(11)
C102 C210 1.43(4)
C102 C310 1.56(3)
C103 C104 1.389(10)
C103 H103 0.9500
C104 C105 1.462(10)
C105 N17 1.351(9)
C105 C106 1.381(10)
C106 C107 1.396(11)
C106 H106 0.9500
C107 C108 1.384(11)
C107 C110 1.45(2)
C107 C410 1.61(4)
C108 C109 1.383(11)
C108 H108 0.9500
C109 N17 1.358(10)
C109 H109 0.9500
C110 C111 1.53(3)
C110 H110 0.9500
C111 C112 1.542(19)
C111 H111 0.9500
C310 H31A 0.9800
C310 H31B 0.9800
C310 H31C 0.9800
C112 C113 1.3900
C112 C116 1.3900
C113 C114 1.3900
C113 H113 0.9500
C114 N18A 1.3900
C114 H114 0.9500
N18A C115 1.3900
C115 C116 1.3900
C115 H115 0.9500
C116 H116 0.9500
C210 C211 1.39(5)
C210 H210 0.9500
C211 C212 1.50(3)
C211 H211 0.9500
C410 H41A 0.9800
C410 H41B 0.9800
C410 H41C 0.9800
C212 C213 1.3900
C212 C216 1.3900
C213 C214 1.3900
C213 H213 0.9500
C214 N18B 1.3900
C214 H214 0.9500
N18B C215 1.3900
C215 C216 1.3900
C215 H215 0.9500
C216 H216 0.9500
P1 F6 1.593(5)
P1 F2 1.594(5)
P1 F5 1.598(5)
P1 F4 1.599(5)
P1 F1 1.599(5)
P1 F3 1.600(5)
P2 F8 1.586(6)
P2 F10 1.597(5)
P2 F12 1.602(5)
P2 F11 1.604(5)
P2 F9 1.609(5)
P2 F7 1.612(6)
P3 F13 1.567(5)
P3 F18 1.577(6)
P3 F14 1.594(5)
P3 F15 1.600(6)
P3 F16 1.606(6)
P3 F17 1.609(6)
P4A F24 1.556(12)
P4A F21 1.557(12)
P4A F23 1.557(10)
P4A F19 1.563(12)
P4A F20 1.563(11)
P4A F22 1.565(10)
P4B F27 1.532(12)
P4B F25 1.543(13)
P4B F30 1.545(14)
P4B F29 1.551(12)
P4B F26 1.554(14)
P4B F28 1.557(14)

loop_
_geom_hbond_atom_site_label_D
_geom_hbond_atom_site_label_H
_geom_hbond_atom_site_label_A
_geom_hbond_distance_DH
_geom_hbond_distance_HA
_geom_hbond_distance_DA
_geom_hbond_angle_DHA
_geom_hbond_site_symmetry_A
C1 H1 N5 0.95 2.54 3.062(9) 115.0 .
C9 H9 F14 0.95 2.64 3.365(9) 134.0 .
C10 H10 N8 0.95 2.53 3.048(9) 114.7 .
C10 H10 F17 0.95 2.51 3.224(9) 132.5 .
C20 H20 N2 0.95 2.49 3.026(10) 115.4 .
C23 H23 F27 0.95 2.58 3.518(16) 168.0 2_565
C26 H26 F27 0.95 2.50 3.409(15) 160.5 2_565
C29 H29 N7 0.95 2.53 3.032(10) 113.5 .
C34 H34 F2 0.95 2.63 3.326(13) 130.7 1_564
C34 H34 F5 0.95 2.59 3.541(12) 174.7 1_564
C39 H39 N1 0.95 2.63 3.152(12) 115.4 .
C39 H39 N12 0.95 2.39 3.202(10) 143.6 2_566
C42 H42 F11 0.95 2.62 3.389(9) 138.4 .
C47 H47 F11 0.95 2.55 3.278(9) 133.9 2_665
C48 H48 N4 0.95 2.58 3.094(10) 114.2 .
C48 H48 F10 0.95 2.38 3.174(9) 140.5 2_665
C53 H53 F2 0.95 2.48 3.399(11) 164.1 .
C53 H53 F4 0.95 2.62 3.366(11) 135.2 .
C56 H56 F7 0.95 2.51 3.336(11) 145.7 .
C58 H58 N13 0.95 2.55 3.076(9) 115.0 .
C61 H61 F14 0.95 2.56 3.312(9) 136.0 2_666
C64 H64 F14 0.95 2.63 3.390(10) 136.8 2_666
C66 H66 F3 0.95 2.55 3.249(9) 130.6 1_655
C67 H67 N17 0.95 2.57 3.097(10) 115.5 .
C67 H67 F6 0.95 2.51 3.316(9) 142.6 1_655
C72 H72 F30 0.95 2.51 3.41(2) 157.0 2_566
C75 H75 F4 0.95 2.47 3.345(10) 153.4 .
C77 H77 N16 0.95 2.53 3.054(9) 115.1 .
C80 H80 F9 0.95 2.43 3.376(10) 177.8 .
C83 H83 F9 0.95 2.42 3.372(10) 176.9 .
C86 H86 N11 0.95 2.54 3.062(11) 114.6 .
C93A H93A F10 0.95 2.32 3.267(14) 173.5 .
C100 H100 N3 0.95 2.46 3.190(13) 133.8 2_566
C100 H100 N10 0.95 2.57 3.093(11) 115.1 .
C103 H103 N6 0.95 2.40 3.343(10) 170.4 1_646
C106 H106 N6 0.95 2.68 3.617(11) 168.3 1_646
C109 H109 N14 0.95 2.58 3.083(10) 113.3 .
C109 H109 F25 0.95 2.33 3.109(16) 139.0 1_655
C214 H214 F28 0.95 2.62 3.17(3) 117.6 2_656

loop_
_geom_torsion_atom_site_label_1
_geom_torsion_atom_site_label_2
_geom_torsion_atom_site_label_3
_geom_torsion_atom_site_label_4
_geom_torsion
C5 N1 C1 C2 1.3(12)
Fe1 N1 C1 C2 -171.1(6)
N1 C1 C2 C3 -2.1(14)
C1 C2 C3 C4 1.5(12)
C1 C2 C3 C11 179.7(8)
C2 C3 C4 C5 -0.2(11)
C11 C3 C4 C5 -178.4(7)
C1 N1 C5 C4 0.0(11)
Fe1 N1 C5 C4 173.3(6)
C1 N1 C5 C6 -178.2(6)
Fe1 N1 C5 C6 -4.9(8)
C3 C4 C5 N1 -0.5(11)
C3 C4 C5 C6 177.5(7)
N1 C5 C6 N2 2.6(9)
C4 C5 C6 N2 -175.6(7)
N1 C5 C6 C7 -175.3(7)
C4 C5 C6 C7 6.5(12)
N2 C6 C7 C8 1.9(12)
C5 C6 C7 C8 179.7(7)
C6 C7 C8 C9 -1.0(11)
C6 C7 C8 C18 175.2(7)
C7 C8 C9 C10 0.1(11)
C18 C8 C9 C10 -176.3(8)
C8 C9 C10 N2 0.0(12)
C7 C6 N2 C10 -1.8(11)
C5 C6 N2 C10 -179.7(6)
C7 C6 N2 Fe1 178.8(6)
C5 C6 N2 Fe1 0.9(8)
C9 C10 N2 C6 0.8(11)
C9 C10 N2 Fe1 -179.9(6)
C2 C3 C11 C12 174.4(10)
C4 C3 C11 C12 -7.5(15)
C3 C11 C12 C13 -178.4(9)
C11 C12 C13 C17 175.5(11)
C11 C12 C13 C14 -5.8(17)
C17 C13 C14 C15 -2.0(18)
C12 C13 C14 C15 179.3(10)
C13 C14 C15 N3 3(2)
C14 C15 N3 C16 -4(3)
C15 N3 C16 C17 4(2)
C14 C13 C17 C16 1.8(17)
C12 C13 C17 C16 -179.5(9)
N3 C16 C17 C13 -3(2)
C24 N4 C20 C21 2.5(11)
Fe1 N4 C20 C21 -173.9(6)
N4 C20 C21 C22 -1.0(13)
C20 C21 C22 C23 -1.6(13)
C20 C21 C22 C30 -179.3(8)
C21 C22 C23 C24 2.6(12)
C30 C22 C23 C24 -179.7(7)
C20 N4 C24 C23 -1.3(10)
Fe1 N4 C24 C23 175.5(5)
C20 N4 C24 C25 178.9(6)
Fe1 N4 C24 C25 -4.3(8)
C22 C23 C24 N4 -1.1(11)
C22 C23 C24 C25 178.6(7)
N4 C24 C25 N5 5.1(9)
C23 C24 C25 N5 -174.8(6)
N4 C24 C25 C26 -176.6(7)
C23 C24 C25 C26 3.6(11)
N5 C25 C26 C27 1.2(11)
C24 C25 C26 C27 -177.0(7)
C25 C26 C27 C28 0.6(11)
C25 C26 C27 C38 -178.9(7)
C26 C27 C28 C29 -2.3(11)
C38 C27 C28 C29 177.2(7)
C27 C28 C29 N5 2.2(11)
C28 C29 N5 C25 -0.3(10)
C28 C29 N5 Fe1 -179.8(5)
C26 C25 N5 C29 -1.4(10)
C24 C25 N5 C29 177.0(6)
C26 C25 N5 Fe1 178.2(5)
C24 C25 N5 Fe1 -3.4(7)
C21 C22 C30 C31 -178.4(9)
C23 C22 C30 C31 4.0(15)
C22 C30 C31 C32 179.8(9)
C30 C31 C32 C33 -6.7(15)
C30 C31 C32 C37 168.1(9)
C37 C32 C33 C34 0.8(15)
C31 C32 C33 C34 175.6(9)
C32 C33 C34 N6 -2.1(17)
C33 C34 N6 C36 2.9(14)
C34 N6 C36 C37 -2.7(12)
N6 C36 C37 C32 1.7(13)
C33 C32 C37 C36 -0.6(12)
C31 C32 C37 C36 -175.7(8)
C43 N7 C39 C40 -0.2(11)
Fe1 N7 C39 C40 173.7(6)
N7 C39 C40 C41 -0.4(13)
C39 C40 C41 C42 0.2(13)
C39 C40 C41 C49 -178.9(8)
C40 C41 C42 C43 0.7(12)
C49 C41 C42 C43 179.7(8)
C39 N7 C43 C42 1.1(10)
Fe1 N7 C43 C42 -173.4(5)
C39 N7 C43 C44 178.5(6)
Fe1 N7 C43 C44 4.0(8)
C41 C42 C43 N7 -1.4(11)
C41 C42 C43 C44 -178.5(7)
N7 C43 C44 N8 -3.0(9)
C42 C43 C44 N8 174.4(7)
N7 C43 C44 C45 176.1(7)
C42 C43 C44 C45 -6.5(11)
N8 C44 C45 C46 -0.1(11)
C43 C44 C45 C46 -179.1(7)
C44 C45 C46 C47 -0.6(11)
C44 C45 C46 C57 177.6(7)
C45 C46 C47 C48 0.1(11)
C57 C46 C47 C48 -178.2(7)
C46 C47 C48 N8 1.0(11)
C47 C48 N8 C44 -1.7(10)
C47 C48 N8 Fe1 178.0(5)
C45 C44 N8 C48 1.2(10)
C43 C44 N8 C48 -179.7(6)
C45 C44 N8 Fe1 -178.5(5)
C43 C44 N8 Fe1 0.6(7)
C40 C41 C49 C50 179.6(10)
C42 C41 C49 C50 0.5(16)
C41 C49 C50 C51 177.5(9)
C49 C50 C51 C56 174.7(10)
C49 C50 C51 C52 -8.1(16)
C56 C51 C52 C53 -1.1(14)
C50 C51 C52 C53 -178.3(8)
C51 C52 C53 N9 0.2(14)
C52 C53 N9 C55 -0.9(12)
C53 N9 C55 C56 2.7(13)
C52 C51 C56 C55 2.8(15)
C50 C51 C56 C55 -179.8(9)
N9 C55 C56 C51 -3.8(15)
C62 N10 C58 C59 0.8(13)
Fe2 N10 C58 C59 -176.9(6)
N10 C58 C59 C60 -0.9(14)
C58 C59 C60 C61 0.7(13)
C58 C59 C60 C68 178.5(8)
C59 C60 C61 C62 -0.5(12)
C68 C60 C61 C62 -178.2(8)
C58 N10 C62 C61 -0.6(12)
Fe2 N10 C62 C61 177.4(6)
C58 N10 C62 C63 -179.3(7)
Fe2 N10 C62 C63 -1.4(9)
C60 C61 C62 N10 0.5(12)
C60 C61 C62 C63 179.1(8)
N10 C62 C63 N11 -0.1(10)
C61 C62 C63 N11 -178.8(7)
N10 C62 C63 C64 179.5(7)
C61 C62 C63 C64 0.8(13)
N11 C63 C64 C65 -0.4(12)
C62 C63 C64 C65 180.0(8)
C63 C64 C65 C66 -1.2(12)
C63 C64 C65 C76 -179.6(8)
C64 C65 C66 C67 1.3(12)
C76 C65 C66 C67 179.7(8)
C65 C66 C67 N11 0.4(12)
C66 C67 N11 C63 -2.0(11)
C66 C67 N11 Fe2 178.1(6)
C64 C63 N11 C67 2.0(11)
C62 C63 N11 C67 -178.4(7)
C64 C63 N11 Fe2 -178.1(6)
C62 C63 N11 Fe2 1.5(8)
C61 C60 C68 C69 -1.6(15)
C59 C60 C68 C69 -179.1(9)
C60 C68 C69 C70 177.8(8)
C68 C69 C70 C71 -179.3(9)
C68 C69 C70 C75 1.1(14)
C75 C70 C71 C72 -5.5(12)
C69 C70 C71 C72 174.9(8)
C70 C71 C72 N12 4.0(14)
C71 C72 N12 C74 -0.3(14)
C72 N12 C74 C75 -1.5(14)
N12 C74 C75 C70 -0.3(14)
C71 C70 C75 C74 3.8(12)
C69 C70 C75 C74 -176.6(8)
C81 N13 C77 C78 1.2(10)
Fe2 N13 C77 C78 -178.4(5)
N13 C77 C78 C79 -1.4(11)
C77 C78 C79 C80 0.8(12)
C77 C78 C79 C87 179.4(8)
C78 C79 C80 C81 0.0(12)
C87 C79 C80 C81 -178.5(8)
C77 N13 C81 C80 -0.4(10)
Fe2 N13 C81 C80 179.2(5)
C77 N13 C81 C82 -178.8(6)
Fe2 N13 C81 C82 0.8(8)
C79 C80 C81 N13 -0.2(11)
C79 C80 C81 C82 178.0(7)
C86 N14 C82 C83 2.7(11)
Fe2 N14 C82 C83 -178.5(6)
C86 N14 C82 C81 -178.9(7)
Fe2 N14 C82 C81 -0.2(8)
N13 C81 C82 C83 177.9(7)
C80 C81 C82 C83 -0.5(12)
N13 C81 C82 N14 -0.4(9)
C80 C81 C82 N14 -178.7(7)
N14 C82 C83 C84 -0.9(12)
C81 C82 C83 C84 -179.1(8)
C82 C83 C84 C85 -0.9(12)
C82 C83 C84 C94 176.7(8)
C83 C84 C85 C86 1.0(12)
C94 C84 C85 C86 -176.7(9)
C82 N14 C86 C85 -2.7(12)
Fe2 N14 C86 C85 178.8(6)
C84 C85 C86 N14 0.9(14)
C78 C79 C87 C88B -162.0(18)
C80 C79 C87 C88B 16(2)
C78 C79 C87 C88A 167.3(13)
C80 C79 C87 C88A -14.2(18)
C88B C87 C88A C89A 65(3)
C79 C87 C88A C89A 176.4(14)
C87 C88A C89A C90A 5(3)
C87 C88A C89A C93A 179.3(15)
C93A C89A C90A C91A 0.0
C88A C89A C90A C91A 174.0(18)
C89A C90A C91A N15A 0.0
C90A C91A N15A C92A 0.0
C91A N15A C92A C93A 0.0
N15A C92A C93A C89A 0.0
C90A C89A C93A C92A 0.0
C88A C89A C93A C92A -174.0(18)
C88A C87 C88B C89B -103(4)
C79 C87 C88B C89B 169(2)
C87 C88B C89B C90B 145(3)
C87 C88B C89B C93B -38(4)
C93B C89B C90B C91B 0(5)
C88B C89B C90B C91B 177(3)
C89B C90B C91B N15B 8(6)
C90B C91B N15B C92B -9(7)
C91B N15B C92B C93B 3(8)
N15B C92B C93B C89B 5(8)
C90B C89B C93B C92B -6(6)
C88B C89B C93B C92B 177(4)
C104 N16 C100 C101 1.1(11)
Fe2 N16 C100 C101 -178.9(6)
N16 C100 C101 C102 0.1(12)
C100 C101 C102 C103 -0.6(11)
C100 C101 C102 C210 167.0(13)
C100 C101 C102 C310 -175.0(12)
C101 C102 C103 C104 -0.1(12)
C210 C102 C103 C104 -168.0(11)
C310 C102 C103 C104 174.4(12)
C100 N16 C104 C103 -1.8(10)
Fe2 N16 C104 C103 178.2(5)
C100 N16 C104 C105 177.7(6)
Fe2 N16 C104 C105 -2.3(8)
C102 C103 C104 N16 1.3(12)
C102 C103 C104 C105 -178.1(7)
N16 C104 C105 N17 3.6(9)
C103 C104 C105 N17 -176.9(7)
N16 C104 C105 C106 -176.9(7)
C103 C104 C105 C106 2.6(12)
N17 C105 C106 C107 -1.0(11)
C104 C105 C106 C107 179.5(7)
C105 C106 C107 C108 2.9(11)
C105 C106 C107 C110 -180.0(10)
C105 C106 C107 C410 -172.3(19)
C106 C107 C108 C109 -2.0(11)
C110 C107 C108 C109 -178.5(12)
C410 C107 C108 C109 173.8(17)
C107 C108 C109 N17 -0.9(12)
C106 C105 N17 C109 -1.9(11)
C104 C105 N17 C109 177.6(6)
C106 C105 N17 Fe2 177.3(6)
C104 C105 N17 Fe2 -3.2(8)
C108 C109 N17 C105 2.8(11)
C108 C109 N17 Fe2 -176.2(6)
C108 C107 C110 C111 -17(2)
C106 C107 C110 C111 166.4(11)
C410 C107 C110 C111 8(6)
C107 C110 C111 C112 -174.0(13)
C110 C111 C112 C113 174.8(10)
C110 C111 C112 C116 -10.7(17)
C116 C112 C113 C114 0.0
C111 C112 C113 C114 175.0(10)
C112 C113 C114 N18A 0.0
C113 C114 N18A C115 0.0
C114 N18A C115 C116 0.0
N18A C115 C116 C112 0.0
C113 C112 C116 C115 0.0
C111 C112 C116 C115 -174.1(12)
C103 C102 C210 C211 175.6(19)
C101 C102 C210 C211 9(3)
C310 C102 C210 C211 -85(10)
C102 C210 C211 C212 173.7(19)
C210 C211 C212 C213 -29(3)
C210 C211 C212 C216 155(2)
C216 C212 C213 C214 0.0
C211 C212 C213 C214 -175(2)
C212 C213 C214 N18B 0.0
C213 C214 N18B C215 0.0
C214 N18B C215 C216 0.0
N18B C215 C216 C212 0.0
C213 C212 C216 C215 0.0
C211 C212 C216 C215 175(2)

loop_
_platon_squeeze_void_nr
_platon_squeeze_void_average_x
_platon_squeeze_void_average_y
_platon_squeeze_void_average_z
_platon_squeeze_void_volume
_platon_squeeze_void_count_electrons
_platon_squeeze_void_content
1 -0.008 -0.000 -0.000 1158 146 ' '
2 -0.033 0.500 0.500 563 68 ' '
3 0.319 0.083 0.602 7 1 ' '
4 0.680 0.917 0.398 7 2 ' '
